data_7017932
loop_
_publ_author_name
'Wirth, Stefan'
'Barth, Florian'
'Lorenz, Ingo-Peter'

_publ_section_title
;
 1,4-Bis(4-nitrosophenyl)piperazine: novel bridging ligand in dinuclear
 complexes of rhodium(iii) and iridium(iii).
;
_journal_issue 7
_journal_name_full 'Dalton transactions (Cambridge, England : 2003)'
_journal_page_first 2176
_journal_page_last 2186
_journal_paper_doi 10.1039/c1dt11696g
_journal_volume 41
_journal_year 2012
_chemical_formula_moiety 'C36 H46 Cl4 Ir2 N4 O2, 5(C H Cl3)'
_chemical_formula_sum 'C41 H51 Cl19 Ir2 N4 O2'
_chemical_formula_weight 1689.905
_chemical_name_systematic
;
[my2-(1,4-bis(4-nitrosophenyl)piperazin-N,N)bis
(dichlorido-(eta5-pentamethyl-cyclopentadienyl)-iridium(III))]
;
_chemical_properties_physical moisture-sensitive
_space_group_IT_number 2
_symmetry_cell_setting triclinic
_symmetry_Int_Tables_number 2
_symmetry_space_group_name_Hall '-P 1'
_symmetry_space_group_name_H-M 'P -1'
_atom_sites_solution_hydrogens geom
_atom_sites_solution_primary direct
_atom_sites_solution_secondary difmap
_audit_creation_date 23-Jan-08
_audit_creation_method SHELXL-97
_cell_angle_alpha 101.1180(10)
_cell_angle_beta 95.346(2)
_cell_angle_gamma 97.882(2)
_cell_formula_units_Z 4
_cell_length_a 15.6660(4)
_cell_length_b 17.5276(5)
_cell_length_c 23.5115(6)
_cell_measurement_reflns_used 163761
_cell_measurement_temperature 200(2)
_cell_measurement_theta_max 22.986
_cell_measurement_theta_min 3.134
_cell_volume 6227.3(3)
_computing_cell_refinement 'HKL Scalepack (Otwinowski & Minor 1997)'
_computing_data_collection 'Collect (Bruker AXS BV, 1997-2004)'
_computing_data_reduction 'HKL Denzo and Scalepack (Otwinowski & Minor 1997)'
_computing_molecular_graphics
;
Ortep-3 for Windows: L. J. Farrugia, J. Appl. Cryst. 1997, 30, 565
;
_computing_structure_refinement 'SHELXL-97 (Sheldrick, 1997)'
_computing_structure_solution 'SHELXS-97 (Sheldrick, 1990)'
_diffrn_ambient_temperature 200(2)
_diffrn_detector_area_resol_mean 9
_diffrn_measured_fraction_theta_full 0.991
_diffrn_measured_fraction_theta_max 0.991
_diffrn_measurement_device '95mm CCD camera on \k-goniostat'
_diffrn_measurement_device_type KappaCCD
_diffrn_measurement_method 'CCD; rotation images'
_diffrn_radiation_collimation 0.25
_diffrn_radiation_monochromator graphite
_diffrn_radiation_probe x-ray
_diffrn_radiation_type MoK\a
_diffrn_radiation_wavelength 0.71073
_diffrn_reflns_av_R_equivalents 0.0546
_diffrn_reflns_av_sigmaI/netI 0.0473
_diffrn_reflns_limit_h_max 17
_diffrn_reflns_limit_h_min -17
_diffrn_reflns_limit_k_max 19
_diffrn_reflns_limit_k_min -19
_diffrn_reflns_limit_l_max 25
_diffrn_reflns_limit_l_min -25
_diffrn_reflns_number 70571
_diffrn_reflns_theta_full 23.04
_diffrn_reflns_theta_max 23.04
_diffrn_reflns_theta_min 3.15
_diffrn_source 'rotating anode X-ray tube'
_diffrn_source_current 55.00
_diffrn_source_power 3.025
_diffrn_source_voltage 55.00
_exptl_absorpt_coefficient_mu 5.121
_exptl_absorpt_correction_T_max 0.904
_exptl_absorpt_correction_T_min 0.595
_exptl_absorpt_correction_type multi-scan
_exptl_absorpt_process_details
;
Sheldrick, G.M. SADABS. Version 2. Multi-Scan Absorption Correction.
University of Goettingen, Germany, 2001
;
_exptl_crystal_colour violet
_exptl_crystal_density_diffrn 1.80251
_exptl_crystal_density_method 'not measured'
_exptl_crystal_description rod
_exptl_crystal_F_000 3272
_exptl_crystal_recrystallization_method
;
slow isothermic diffusion of n-pentane into
a nearly saturated solution in C
;
_exptl_crystal_size_max 0.25
_exptl_crystal_size_mid 0.06
_exptl_crystal_size_min 0.02
_platon_squeeze_details
;
The unit cell contains 2 additional molecules (one per asymmetric unit)
of CHCl3 which have been treated as diffuse contribution to the overall
scattering without specific atom positions by SQUEEZE/PLATON.
;
_refine_diff_density_max 1.596
_refine_diff_density_min -1.797
_refine_diff_density_rms 0.127
_refine_ls_extinction_method none
_refine_ls_goodness_of_fit_ref 1.034
_refine_ls_hydrogen_treatment constr
_refine_ls_matrix_type full
_refine_ls_number_parameters 1209
_refine_ls_number_reflns 17274
_refine_ls_number_restraints 0
_refine_ls_restrained_S_all 1.034
_refine_ls_R_factor_all 0.0667
_refine_ls_R_factor_gt 0.0496
_refine_ls_shift/su_max 0.001
_refine_ls_shift/su_mean 0.000
_refine_ls_structure_factor_coef Fsqd
_refine_ls_weighting_details 'calc w=1/[\s^2^(Fo^2^)+(0.0647P)^2^+25.6477P] where P=(Fo^2^+2Fc^2^)/3'
_refine_ls_weighting_scheme calc
_refine_ls_wR_factor_gt 0.1204
_refine_ls_wR_factor_ref 0.1299
_reflns_number_gt 13475
_reflns_number_total 17274
_reflns_threshold_expression >2sigma(I)
_cod_data_source_file c1dt11696g.txt
_cod_data_source_block 7a`_CCDC-000000
_cod_original_sg_symbol_Hall -P1
_cod_database_code 7017932
_kl_diffrn_measurement_scan_angle omega-scan
_kl_diffrn_measurement_scan_step_degree 1.0
_kl_diffrn_measurement_scan_time_per_degree 35
_kl_diffrn_measurement_detector_distance 30

loop_
_symmetry_equiv_pos_as_xyz
'x, y, z'
'-x, -y, -z'

loop_
_atom_site_label
_atom_site_type_symbol
_atom_site_fract_x
_atom_site_fract_y
_atom_site_fract_z
_atom_site_U_iso_or_equiv
_atom_site_adp_type
_atom_site_occupancy
_atom_site_symmetry_multiplicity
_atom_site_calc_flag
_atom_site_refinement_flags
Ir1 Ir 0.24041(2) -0.13311(2) -0.112513(17) 0.04515(11) Uani 1 1 d .
Ir2 Ir -0.23190(2) 0.63265(2) 0.097398(17) 0.04411(11) Uani 1 1 d .
Cl1 Cl 0.22574(17) -0.26406(14) -0.09437(11) 0.0577(6) Uani 1 1 d .
Cl2 Cl 0.09058(15) -0.16450(15) -0.15563(11) 0.0581(6) Uani 1 1 d .
Cl3 Cl -0.19695(15) 0.75902(13) 0.07103(12) 0.0569(6) Uani 1 1 d .
Cl4 Cl -0.26540(16) 0.57576(14) -0.00531(11) 0.0548(6) Uani 1 1 d .
O1 O 0.2416(5) -0.1200(4) 0.0117(3) 0.071(2) Uani 1 1 d .
O2 O -0.0454(4) 0.6788(4) 0.1162(3) 0.066(2) Uani 1 1 d .
N1 N 0.0575(4) 0.1742(4) 0.0293(3) 0.0432(18) Uani 1 1 d .
N2 N 0.0109(4) 0.3312(4) 0.0435(3) 0.0466(19) Uani 1 1 d .
N3 N 0.2086(5) -0.0939(4) -0.0299(3) 0.0469(19) Uani 1 1 d .
N4 N -0.1021(5) 0.6188(4) 0.0939(4) 0.053(2) Uani 1 1 d .
C1 C 0.0913(5) 0.1072(5) 0.0168(4) 0.045(2) Uani 1 1 d .
C2 C 0.1358(6) 0.0769(5) 0.0608(4) 0.051(2) Uani 1 1 d .
H2 H 0.1404 0.1030 0.1006 0.061 Uiso 1 1 calc R
C3 C 0.1720(6) 0.0102(5) 0.0458(4) 0.054(2) Uani 1 1 d .
H3 H 0.2012 -0.0097 0.0757 0.064 Uiso 1 1 calc R
C4 C 0.1671(6) -0.0298(5) -0.0130(4) 0.043(2) Uani 1 1 d .
C5 C 0.1186(6) -0.0019(5) -0.0558(4) 0.048(2) Uani 1 1 d .
H5 H 0.1121 -0.0296 -0.0952 0.057 Uiso 1 1 calc R
C6 C 0.0805(5) 0.0638(5) -0.0423(4) 0.045(2) Uani 1 1 d .
H6 H 0.0470 0.0806 -0.0719 0.054 Uiso 1 1 calc R
C7 C -0.0010(6) 0.1967(5) -0.0149(4) 0.048(2) Uani 1 1 d .
H7A H -0.0425 0.1499 -0.0360 0.057 Uiso 1 1 calc R
H7B H 0.0332 0.2174 -0.0435 0.057 Uiso 1 1 calc R
C8 C -0.0499(6) 0.2586(5) 0.0138(4) 0.050(2) Uani 1 1 d .
H8A H -0.0914 0.2715 -0.0160 0.060 Uiso 1 1 calc R
H8B H -0.0836 0.2381 0.0428 0.060 Uiso 1 1 calc R
C9 C 0.0964(6) 0.3175(5) 0.0670(4) 0.049(2) Uani 1 1 d .
H9A H 0.1197 0.3588 0.1021 0.058 Uiso 1 1 calc R
H9B H 0.1373 0.3204 0.0375 0.058 Uiso 1 1 calc R
C10 C 0.0883(6) 0.2367(5) 0.0828(4) 0.047(2) Uani 1 1 d .
H10A H 0.1454 0.2287 0.1004 0.057 Uiso 1 1 calc R
H10B H 0.0467 0.2335 0.1118 0.057 Uiso 1 1 calc R
C11 C -0.0143(5) 0.4021(5) 0.0529(4) 0.043(2) Uani 1 1 d .
C12 C 0.0455(5) 0.4721(5) 0.0745(4) 0.043(2) Uani 1 1 d .
H12 H 0.1057 0.4693 0.0804 0.052 Uiso 1 1 calc R
C13 C 0.0190(5) 0.5431(5) 0.0869(4) 0.046(2) Uani 1 1 d .
H13 H 0.0605 0.5895 0.1005 0.055 Uiso 1 1 calc R
C14 C -0.0723(6) 0.5482(5) 0.0796(4) 0.044(2) Uani 1 1 d .
C15 C -0.1300(6) 0.4799(5) 0.0547(4) 0.044(2) Uani 1 1 d .
H15 H -0.1899 0.4833 0.0470 0.052 Uiso 1 1 calc R
C16 C -0.1040(6) 0.4081(5) 0.0408(4) 0.045(2) Uani 1 1 d .
H16 H -0.1450 0.3626 0.0234 0.054 Uiso 1 1 calc R
C17 C 0.3408(8) -0.0335(7) -0.1058(6) 0.073(3) Uani 1 1 d .
C18 C 0.3784(7) -0.1007(8) -0.1054(6) 0.079(4) Uani 1 1 d .
C19 C 0.3505(7) -0.1539(7) -0.1597(7) 0.076(4) Uani 1 1 d .
C20 C 0.2921(7) -0.1182(7) -0.1922(5) 0.072(3) Uani 1 1 d .
C21 C 0.2866(7) -0.0418(6) -0.1570(5) 0.062(3) Uani 1 1 d .
C22 C 0.3551(9) 0.0420(8) -0.0573(7) 0.113(5) Uani 1 1 d .
H22A H 0.3049 0.0694 -0.0602 0.170 Uiso 1 1 calc R
H22B H 0.4075 0.0766 -0.0619 0.170 Uiso 1 1 calc R
H22C H 0.3620 0.0277 -0.0190 0.170 Uiso 1 1 calc R
C23 C 0.4433(9) -0.1138(12) -0.0561(8) 0.139(7) Uani 1 1 d .
H23A H 0.5016 -0.0875 -0.0592 0.209 Uiso 1 1 calc R
H23B H 0.4438 -0.1704 -0.0596 0.209 Uiso 1 1 calc R
H23C H 0.4259 -0.0919 -0.0182 0.209 Uiso 1 1 calc R
C24 C 0.3788(11) -0.2329(8) -0.1769(8) 0.141(8) Uani 1 1 d .
H24A H 0.3517 -0.2692 -0.1544 0.211 Uiso 1 1 calc R
H24B H 0.4421 -0.2270 -0.1686 0.211 Uiso 1 1 calc R
H24C H 0.3611 -0.2538 -0.2187 0.211 Uiso 1 1 calc R
C25 C 0.2452(12) -0.1515(12) -0.2534(6) 0.151(8) Uani 1 1 d .
H25A H 0.2779 -0.1301 -0.2819 0.226 Uiso 1 1 calc R
H25B H 0.1869 -0.1369 -0.2559 0.226 Uiso 1 1 calc R
H25C H 0.2404 -0.2090 -0.2619 0.226 Uiso 1 1 calc R
C26 C 0.2361(9) 0.0164(9) -0.1792(7) 0.112(5) Uani 1 1 d .
H26A H 0.2682 0.0405 -0.2068 0.168 Uiso 1 1 calc R
H26B H 0.2283 0.0574 -0.1462 0.168 Uiso 1 1 calc R
H26C H 0.1792 -0.0110 -0.1988 0.168 Uiso 1 1 calc R
C27 C -0.2347(6) 0.6095(6) 0.1844(4) 0.055(3) Uani 1 1 d .
C28 C -0.2657(6) 0.6801(5) 0.1812(4) 0.048(2) Uani 1 1 d .
C29 C -0.3430(6) 0.6656(6) 0.1402(4) 0.055(3) Uani 1 1 d .
C30 C -0.3596(6) 0.5838(7) 0.1173(5) 0.061(3) Uani 1 1 d .
C31 C -0.2926(6) 0.5480(6) 0.1418(4) 0.054(2) Uani 1 1 d .
C32 C -0.1587(7) 0.5973(7) 0.2229(5) 0.074(3) Uani 1 1 d .
H32A H -0.1783 0.5828 0.2584 0.111 Uiso 1 1 calc R
H32B H -0.1166 0.6461 0.2336 0.111 Uiso 1 1 calc R
H32C H -0.1313 0.5550 0.2021 0.111 Uiso 1 1 calc R
C33 C -0.2281(7) 0.7599(6) 0.2210(5) 0.069(3) Uani 1 1 d .
H33A H -0.1724 0.7562 0.2422 0.103 Uiso 1 1 calc R
H33B H -0.2686 0.7747 0.2490 0.103 Uiso 1 1 calc R
H33C H -0.2191 0.7999 0.1973 0.103 Uiso 1 1 calc R
C34 C -0.3958(7) 0.7257(7) 0.1261(5) 0.072(3) Uani 1 1 d .
H34A H -0.4472 0.7236 0.1469 0.108 Uiso 1 1 calc R
H34B H -0.4142 0.7148 0.0839 0.108 Uiso 1 1 calc R
H34C H -0.3609 0.7783 0.1382 0.108 Uiso 1 1 calc R
C35 C -0.4349(7) 0.5418(7) 0.0733(5) 0.079(3) Uani 1 1 d .
H35A H -0.4609 0.5800 0.0547 0.119 Uiso 1 1 calc R
H35B H -0.4784 0.5143 0.0928 0.119 Uiso 1 1 calc R
H35C H -0.4147 0.5035 0.0435 0.119 Uiso 1 1 calc R
C36 C -0.2935(8) 0.4604(6) 0.1343(5) 0.075(3) Uani 1 1 d .
H36A H -0.3149 0.4346 0.0937 0.113 Uiso 1 1 calc R
H36B H -0.3318 0.4396 0.1602 0.113 Uiso 1 1 calc R
H36C H -0.2346 0.4502 0.1440 0.113 Uiso 1 1 calc R
Ir3 Ir 0.25975(3) 0.56078(2) 0.353815(19) 0.05924(14) Uani 1 1 d .
Ir4 Ir 0.78849(3) -0.08807(2) 0.592448(19) 0.05697(13) Uani 1 1 d .
Cl5 Cl 0.40217(17) 0.56849(17) 0.32226(12) 0.0656(7) Uani 1 1 d .
Cl6 Cl 0.2883(2) 0.70213(17) 0.38100(13) 0.0795(9) Uani 1 1 d .
Cl7 Cl 0.77824(18) -0.10740(17) 0.48759(12) 0.0693(7) Uani 1 1 d .
Cl8 Cl 0.73791(18) -0.22684(16) 0.57684(15) 0.0767(8) Uani 1 1 d .
O3 O 0.2958(5) 0.6093(4) 0.4792(3) 0.068(2) Uani 1 1 d .
O4 O 0.6142(5) -0.1087(4) 0.6219(3) 0.0658(19) Uani 1 1 d .
N5 N 0.4751(5) 0.3194(5) 0.4966(4) 0.055(2) Uani 1 1 d .
N6 N 0.5268(5) 0.1753(5) 0.5196(3) 0.055(2) Uani 1 1 d .
N7 N 0.3124(5) 0.5588(5) 0.4372(4) 0.056(2) Uani 1 1 d .
N8 N 0.6613(5) -0.0706(5) 0.5930(4) 0.056(2) Uani 1 1 d .
C37 C 0.4375(6) 0.3792(5) 0.4827(4) 0.048(2) Uani 1 1 d .
C38 C 0.4107(6) 0.4359(6) 0.5257(5) 0.055(3) Uani 1 1 d .
H38 H 0.4207 0.4329 0.5657 0.066 Uiso 1 1 calc R
C39 C 0.3711(6) 0.4943(6) 0.5113(4) 0.057(3) Uani 1 1 d .
H39 H 0.3538 0.5318 0.5411 0.068 Uiso 1 1 calc R
C40 C 0.3551(6) 0.5003(5) 0.4525(4) 0.047(2) Uani 1 1 d .
C41 C 0.3814(6) 0.4438(5) 0.4094(4) 0.047(2) Uani 1 1 d .
H41 H 0.3694 0.4462 0.3695 0.056 Uiso 1 1 calc R
C42 C 0.4233(6) 0.3859(6) 0.4234(5) 0.054(3) Uani 1 1 d .
H42 H 0.4430 0.3501 0.3937 0.065 Uiso 1 1 calc R
C43 C 0.5114(6) 0.2660(6) 0.4525(5) 0.056(3) Uani 1 1 d .
H43A H 0.5438 0.2968 0.4280 0.067 Uiso 1 1 calc R
H43B H 0.4636 0.2288 0.4268 0.067 Uiso 1 1 calc R
C44 C 0.5716(6) 0.2202(6) 0.4814(4) 0.049(2) Uani 1 1 d .
H44A H 0.5940 0.1835 0.4509 0.059 Uiso 1 1 calc R
H44B H 0.6218 0.2572 0.5046 0.059 Uiso 1 1 calc R
C45 C 0.4539(6) 0.2089(6) 0.5431(5) 0.057(3) Uani 1 1 d .
H45A H 0.4444 0.1926 0.5803 0.068 Uiso 1 1 calc R
H45B H 0.4006 0.1887 0.5152 0.068 Uiso 1 1 calc R
C46 C 0.4711(7) 0.2966(6) 0.5533(4) 0.060(3) Uani 1 1 d .
H46A H 0.4242 0.3189 0.5730 0.072 Uiso 1 1 calc R
H46B H 0.5268 0.3171 0.5787 0.072 Uiso 1 1 calc R
C47 C 0.5588(6) 0.1152(6) 0.5371(4) 0.048(2) Uani 1 1 d .
C48 C 0.5104(6) 0.0671(6) 0.5679(4) 0.057(3) Uani 1 1 d .
H48 H 0.4542 0.0770 0.5761 0.069 Uiso 1 1 calc R
C49 C 0.5427(6) 0.0066(6) 0.5861(4) 0.053(2) Uani 1 1 d .
H49 H 0.5102 -0.0238 0.6085 0.063 Uiso 1 1 calc R
C50 C 0.6254(6) -0.0116(6) 0.5719(4) 0.052(2) Uani 1 1 d .
C51 C 0.6722(6) 0.0344(6) 0.5400(4) 0.052(2) Uani 1 1 d .
H51 H 0.7273 0.0231 0.5303 0.063 Uiso 1 1 calc R
C52 C 0.6399(6) 0.0963(6) 0.5222(4) 0.054(2) Uani 1 1 d .
H52 H 0.6723 0.1266 0.4998 0.064 Uiso 1 1 calc R
C53 C 0.1525(8) 0.4700(8) 0.3540(6) 0.082(4) Uani 1 1 d .
C54 C 0.1986(7) 0.4451(7) 0.3047(5) 0.072(3) Uani 1 1 d .
C55 C 0.1922(7) 0.5021(7) 0.2681(6) 0.076(4) Uani 1 1 d .
C56 C 0.1437(9) 0.5595(7) 0.2955(7) 0.094(5) Uani 1 1 d .
C57 C 0.1221(8) 0.5390(9) 0.3489(7) 0.089(4) Uani 1 1 d .
C59 C 0.2336(8) 0.3704(7) 0.2890(6) 0.086(4) Uani 1 1 d .
H59A H 0.2372 0.3454 0.3228 0.130 Uiso 1 1 calc R
H59B H 0.2916 0.3815 0.2771 0.130 Uiso 1 1 calc R
H59C H 0.1950 0.3350 0.2565 0.130 Uiso 1 1 calc R
C60 C 0.2310(9) 0.4973(9) 0.2107(6) 0.105(5) Uani 1 1 d .
H60A H 0.1977 0.4532 0.1814 0.158 Uiso 1 1 calc R
H60B H 0.2915 0.4890 0.2166 0.158 Uiso 1 1 calc R
H60C H 0.2286 0.5465 0.1971 0.158 Uiso 1 1 calc R
C61 C 0.1215(12) 0.6267(9) 0.2697(8) 0.155(9) Uani 1 1 d .
H61A H 0.0599 0.6161 0.2538 0.232 Uiso 1 1 calc R
H61B H 0.1571 0.6330 0.2383 0.232 Uiso 1 1 calc R
H61C H 0.1328 0.6751 0.3000 0.232 Uiso 1 1 calc R
C62 C 0.0642(9) 0.5814(12) 0.3887(9) 0.173(11) Uani 1 1 d .
H62A H 0.0061 0.5502 0.3827 0.260 Uiso 1 1 calc R
H62B H 0.0604 0.6332 0.3795 0.260 Uiso 1 1 calc R
H62C H 0.0891 0.5883 0.4295 0.260 Uiso 1 1 calc R
C63 C 0.1384(9) 0.4252(9) 0.4012(7) 0.118(6) Uani 1 1 d .
H63A H 0.1330 0.4618 0.4374 0.177 Uiso 1 1 calc R
H63B H 0.1879 0.3978 0.4075 0.177 Uiso 1 1 calc R
H63C H 0.0851 0.3866 0.3896 0.177 Uiso 1 1 calc R
C64 C 0.8319(7) 0.0097(9) 0.6641(5) 0.077(4) Uani 1 1 d .
C65 C 0.8817(7) 0.0187(7) 0.6177(5) 0.068(3) Uani 1 1 d .
C66 C 0.9284(8) -0.0474(9) 0.6055(6) 0.084(4) Uani 1 1 d .
C67 C 0.9068(8) -0.0934(9) 0.6459(7) 0.092(4) Uani 1 1 d .
C68 C 0.8453(9) -0.0617(9) 0.6805(6) 0.092(5) Uani 1 1 d .
C69 C 0.7742(9) 0.0672(9) 0.6900(6) 0.105(5) Uani 1 1 d .
H69A H 0.7228 0.0380 0.7013 0.158 Uiso 1 1 calc R
H69B H 0.7560 0.0969 0.6609 0.158 Uiso 1 1 calc R
H69C H 0.8066 0.1038 0.7245 0.158 Uiso 1 1 calc R
C70 C 0.8922(8) 0.0879(8) 0.5882(7) 0.098(4) Uani 1 1 d .
H70A H 0.9516 0.1165 0.5986 0.147 Uiso 1 1 calc R
H70B H 0.8511 0.1231 0.6011 0.147 Uiso 1 1 calc R
H70C H 0.8806 0.0691 0.5458 0.147 Uiso 1 1 calc R
C71 C 0.9882(9) -0.0596(11) 0.5613(8) 0.127(6) Uani 1 1 d .
H71A H 1.0186 -0.1035 0.5666 0.191 Uiso 1 1 calc R
H71B H 1.0307 -0.0116 0.5656 0.191 Uiso 1 1 calc R
H71C H 0.9553 -0.0717 0.5222 0.191 Uiso 1 1 calc R
C72 C 0.9425(11) -0.1693(11) 0.6525(10) 0.151(8) Uani 1 1 d .
H72A H 0.9590 -0.1944 0.6151 0.226 Uiso 1 1 calc R
H72B H 0.8976 -0.2055 0.6645 0.226 Uiso 1 1 calc R
H72C H 0.9935 -0.1563 0.6821 0.226 Uiso 1 1 calc R
C73 C 0.8088(10) -0.0922(12) 0.7320(7) 0.141(8) Uani 1 1 d .
H73A H 0.7947 -0.1498 0.7217 0.212 Uiso 1 1 calc R
H73B H 0.7562 -0.0699 0.7404 0.212 Uiso 1 1 calc R
H73C H 0.8523 -0.0764 0.7665 0.212 Uiso 1 1 calc R
Cl9 Cl 0.3371(4) 0.3413(3) 0.12893(19) 0.157(2) Uani 1 1 d .
Cl10 Cl 0.3361(3) 0.1906(2) 0.0613(2) 0.1229(15) Uani 1 1 d .
Cl11 Cl 0.4643(2) 0.3163(3) 0.0507(2) 0.1248(16) Uani 1 1 d .
C74 C 0.3574(8) 0.2890(7) 0.0623(5) 0.074(3) Uani 1 1 d .
H74 H 0.3179 0.3011 0.0305 0.089 Uiso 1 1 calc R
Cl12 Cl 0.8324(3) 0.3979(2) 0.26669(17) 0.1036(11) Uani 1 1 d .
Cl13 Cl 0.9766(3) 0.3176(2) 0.28508(16) 0.1046(12) Uani 1 1 d .
Cl14 Cl 0.9756(2) 0.4160(2) 0.19993(15) 0.0859(9) Uani 1 1 d .
C75 C 0.9141(7) 0.3511(6) 0.2335(5) 0.062(3) Uani 1 1 d .
H75 H 0.8851 0.3047 0.2028 0.074 Uiso 1 1 calc R
Cl15 Cl 0.2450(2) 0.7494(3) 0.09955(17) 0.1109(13) Uani 1 1 d .
Cl16 Cl 0.3423(3) 0.6444(2) 0.03544(17) 0.1111(13) Uani 1 1 d .
Cl17 Cl 0.4177(2) 0.8065(3) 0.0800(2) 0.1218(14) Uani 1 1 d .
C76 C 0.3203(7) 0.7404(7) 0.0491(5) 0.071(3) Uani 1 1 d .
H76 H 0.2966 0.7538 0.0120 0.086 Uiso 1 1 calc R
Cl18 Cl 0.1222(5) 0.5865(5) 0.5601(3) 0.251(5) Uani 1 1 d .
Cl19 Cl 0.0885(6) 0.7324(7) 0.5345(5) 0.365(9) Uani 1 1 d .
Cl20 Cl 0.2450(3) 0.7261(3) 0.6019(2) 0.1390(17) Uani 1 1 d .
C77 C 0.1653(9) 0.6774(10) 0.5443(8) 0.129(7) Uani 1 1 d .
H77 H 0.1933 0.6669 0.5077 0.155 Uiso 1 1 calc R
Cl21 Cl 0.0825(3) 0.2466(3) 0.5911(4) 0.189(3) Uani 1 1 d .
Cl22 Cl 0.1698(4) 0.3816(3) 0.5581(3) 0.185(3) Uani 1 1 d .
Cl23 Cl 0.2586(4) 0.2969(5) 0.6275(2) 0.195(3) Uani 1 1 d .
C78 C 0.1757(8) 0.2898(8) 0.5713(7) 0.092(4) Uani 1 1 d .
H78 H 0.1896 0.2555 0.5352 0.111 Uiso 1 1 calc R
Cl24 Cl 0.4147(7) 0.8248(4) 0.2712(4) 0.253(4) Uani 1 1 d .
Cl25 Cl 0.5438(4) 0.7343(4) 0.2870(2) 0.184(3) Uani 1 1 d .
Cl26 Cl 0.4005(3) 0.6731(3) 0.19823(18) 0.1266(15) Uani 1 1 d .
C79 C 0.4319(12) 0.7326(9) 0.2679(6) 0.118(6) Uani 1 1 d .
H79 H 0.3988 0.7096 0.2967 0.141 Uiso 1 1 calc R
Cl27 Cl 0.2259(3) -0.0677(3) 0.60538(19) 0.1230(14) Uani 1 1 d .
Cl28 Cl 0.1567(3) 0.0556(3) 0.67542(17) 0.1135(13) Uani 1 1 d .
Cl29 Cl 0.3386(3) 0.0691(4) 0.6751(2) 0.175(3) Uani 1 1 d .
C80 C 0.2402(10) 0.0331(9) 0.6337(6) 0.107(5) Uani 1 1 d .
H80 H 0.2364 0.0604 0.6001 0.128 Uiso 1 1 calc R
Cl30 Cl -0.0236(2) 0.9375(2) 0.20900(18) 0.1058(12) Uani 1 1 d .
Cl31 Cl 0.0143(3) 0.8054(3) 0.25514(18) 0.1142(13) Uani 1 1 d .
Cl32 Cl 0.0985(2) 0.8475(3) 0.15920(15) 0.1058(13) Uani 1 1 d .
C81 C 0.0027(7) 0.8431(7) 0.1916(5) 0.072(3) Uani 1 1 d .
H81 H -0.0451 0.8084 0.1633 0.086 Uiso 1 1 calc R
Cl33 Cl 0.6182(7) 0.5316(6) 0.2754(5) 0.311(6) Uani 1 1 d .
Cl34 Cl 0.6336(4) 0.4122(6) 0.3326(2) 0.245(5) Uani 1 1 d .
Cl35 Cl 0.5033(4) 0.3945(5) 0.2411(4) 0.310(7) Uani 1 1 d .
C82 C 0.5585(9) 0.4555(11) 0.2972(7) 0.117(6) Uani 1 1 d .
H82 H 0.5183 0.4764 0.3249 0.141 Uiso 1 1 calc R

loop_
_atom_site_aniso_label
_atom_site_aniso_U_11
_atom_site_aniso_U_22
_atom_site_aniso_U_33
_atom_site_aniso_U_23
_atom_site_aniso_U_13
_atom_site_aniso_U_12
Ir1 0.0448(2) 0.0360(2) 0.0588(2) 0.01266(17) 0.01169(17) 0.01298(16)
Ir2 0.0409(2) 0.0359(2) 0.0592(2) 0.01153(17) 0.01090(17) 0.01335(15)
Cl1 0.0723(16) 0.0388(13) 0.0706(16) 0.0179(12) 0.0231(13) 0.0199(12)
Cl2 0.0497(13) 0.0525(15) 0.0687(16) 0.0022(12) 0.0048(12) 0.0123(11)
Cl3 0.0552(14) 0.0392(13) 0.0836(18) 0.0186(12) 0.0223(13) 0.0147(11)
Cl4 0.0584(14) 0.0483(14) 0.0618(15) 0.0143(12) 0.0076(12) 0.0191(11)
O1 0.100(6) 0.061(5) 0.058(4) 0.015(4) -0.009(4) 0.045(4)
O2 0.048(4) 0.041(4) 0.101(6) 0.001(4) 0.002(4) 0.007(3)
N1 0.039(4) 0.036(4) 0.054(5) 0.005(3) 0.012(3) 0.009(3)
N2 0.036(4) 0.040(4) 0.061(5) 0.001(4) 0.002(3) 0.013(3)
N3 0.057(5) 0.032(4) 0.054(5) 0.007(4) 0.015(4) 0.015(4)
N4 0.053(5) 0.033(4) 0.073(6) 0.007(4) 0.014(4) 0.014(4)
C1 0.040(5) 0.031(5) 0.066(6) 0.009(4) 0.012(4) 0.013(4)
C2 0.064(6) 0.045(6) 0.046(5) 0.012(4) 0.008(5) 0.016(5)
C3 0.065(6) 0.039(5) 0.060(6) 0.015(5) 0.005(5) 0.016(5)
C4 0.048(5) 0.041(5) 0.047(5) 0.018(4) 0.013(4) 0.018(4)
C5 0.051(5) 0.041(5) 0.052(6) 0.003(4) 0.010(4) 0.018(4)
C6 0.042(5) 0.040(5) 0.055(6) 0.012(4) 0.002(4) 0.017(4)
C7 0.048(5) 0.042(5) 0.052(6) 0.003(4) -0.004(4) 0.017(4)
C8 0.038(5) 0.048(6) 0.066(6) 0.007(5) 0.010(4) 0.016(4)
C9 0.042(5) 0.034(5) 0.068(6) 0.004(4) 0.004(4) 0.011(4)
C10 0.046(5) 0.048(6) 0.049(5) 0.003(4) 0.006(4) 0.022(4)
C11 0.042(5) 0.036(5) 0.055(6) 0.012(4) 0.005(4) 0.015(4)
C12 0.032(5) 0.038(5) 0.059(6) 0.008(4) 0.005(4) 0.008(4)
C13 0.037(5) 0.039(5) 0.064(6) 0.017(5) 0.006(4) 0.006(4)
C14 0.049(5) 0.036(5) 0.045(5) 0.003(4) 0.008(4) 0.008(4)
C15 0.037(5) 0.041(5) 0.055(6) 0.011(4) 0.011(4) 0.010(4)
C16 0.043(5) 0.037(5) 0.057(6) 0.008(4) 0.007(4) 0.012(4)
C17 0.068(7) 0.061(7) 0.092(9) 0.022(7) 0.020(7) 0.000(6)
C18 0.049(6) 0.088(9) 0.116(11) 0.051(9) 0.018(7) 0.018(6)
C19 0.061(7) 0.058(7) 0.125(11) 0.030(8) 0.050(8) 0.023(6)
C20 0.064(7) 0.088(9) 0.068(7) 0.024(7) 0.034(6) -0.005(6)
C21 0.063(7) 0.055(7) 0.081(8) 0.033(6) 0.020(6) 0.021(5)
C22 0.097(11) 0.078(10) 0.149(14) 0.007(10) 0.008(10) -0.010(8)
C23 0.057(8) 0.201(19) 0.181(17) 0.090(15) -0.002(10) 0.035(10)
C24 0.169(15) 0.078(10) 0.23(2) 0.062(11) 0.160(15) 0.066(10)
C25 0.155(16) 0.21(2) 0.065(9) 0.024(11) 0.034(10) -0.052(14)
C26 0.102(10) 0.126(13) 0.153(14) 0.099(11) 0.048(10) 0.050(9)
C27 0.060(6) 0.056(6) 0.054(6) 0.021(5) 0.009(5) 0.008(5)
C28 0.061(6) 0.048(6) 0.053(6) 0.035(5) 0.031(5) 0.022(5)
C29 0.052(6) 0.059(7) 0.062(6) 0.019(5) 0.022(5) 0.021(5)
C30 0.054(6) 0.072(8) 0.064(7) 0.018(6) 0.024(5) 0.016(5)
C31 0.054(6) 0.050(6) 0.068(7) 0.022(5) 0.021(5) 0.018(5)
C32 0.073(7) 0.082(8) 0.077(8) 0.035(7) 0.001(6) 0.025(6)
C33 0.071(7) 0.058(7) 0.076(8) 0.003(6) 0.013(6) 0.021(6)
C34 0.068(7) 0.073(8) 0.094(9) 0.037(7) 0.024(6) 0.043(6)
C35 0.051(7) 0.084(9) 0.095(9) 0.018(7) -0.002(6) -0.003(6)
C36 0.089(8) 0.053(7) 0.093(9) 0.027(6) 0.028(7) 0.013(6)
Ir3 0.0479(2) 0.0539(3) 0.0688(3) -0.0010(2) -0.0107(2) 0.01506(19)
Ir4 0.0475(2) 0.0584(3) 0.0669(3) 0.0276(2) -0.00235(19) 0.00094(19)
Cl5 0.0570(15) 0.0715(18) 0.0710(17) 0.0234(14) 0.0032(13) 0.0104(13)
Cl6 0.095(2) 0.0560(16) 0.081(2) 0.0062(14) -0.0245(17) 0.0229(15)
Cl7 0.0736(18) 0.0717(18) 0.0685(17) 0.0208(14) 0.0109(14) 0.0221(14)
Cl8 0.0672(17) 0.0555(16) 0.112(2) 0.0368(16) 0.0021(16) 0.0052(13)
O3 0.079(5) 0.055(4) 0.073(5) 0.002(4) 0.016(4) 0.026(4)
O4 0.072(5) 0.058(4) 0.074(5) 0.029(4) 0.017(4) 0.004(4)
N5 0.053(5) 0.050(5) 0.058(5) 0.008(4) 0.001(4) 0.002(4)
N6 0.043(4) 0.064(6) 0.058(5) 0.016(4) 0.009(4) 0.001(4)
N7 0.045(5) 0.048(5) 0.070(6) 0.002(4) 0.009(4) -0.002(4)
N8 0.051(5) 0.061(5) 0.055(5) 0.022(4) 0.001(4) -0.005(4)
C37 0.038(5) 0.042(5) 0.063(6) 0.006(5) 0.001(4) 0.012(4)
C38 0.055(6) 0.047(6) 0.059(6) 0.008(5) 0.001(5) 0.003(5)
C39 0.059(6) 0.052(6) 0.056(6) 0.001(5) 0.003(5) 0.013(5)
C40 0.039(5) 0.039(5) 0.062(6) 0.008(5) 0.004(4) 0.003(4)
C41 0.053(5) 0.036(5) 0.051(6) 0.007(4) 0.009(4) 0.007(4)
C42 0.041(5) 0.047(6) 0.072(7) 0.008(5) 0.006(5) 0.007(4)
C43 0.051(6) 0.049(6) 0.070(7) 0.010(5) 0.019(5) 0.010(5)
C44 0.039(5) 0.055(6) 0.057(6) 0.020(5) 0.003(4) 0.010(4)
C45 0.054(6) 0.061(7) 0.062(6) 0.024(5) 0.009(5) 0.017(5)
C46 0.061(6) 0.063(7) 0.054(6) 0.008(5) 0.000(5) 0.017(5)
C47 0.046(5) 0.047(6) 0.052(6) 0.019(5) -0.002(4) 0.000(4)
C48 0.039(5) 0.071(7) 0.066(7) 0.021(6) 0.015(5) 0.005(5)
C49 0.041(5) 0.061(6) 0.056(6) 0.018(5) 0.004(4) 0.003(5)
C50 0.051(6) 0.051(6) 0.054(6) 0.020(5) -0.004(5) 0.003(5)
C51 0.046(5) 0.048(6) 0.059(6) 0.015(5) 0.000(5) -0.004(5)
C52 0.038(5) 0.063(7) 0.064(6) 0.021(5) 0.010(5) 0.009(5)
C53 0.053(7) 0.088(10) 0.090(9) -0.003(8) -0.008(7) 0.003(7)
C54 0.056(7) 0.067(8) 0.077(8) -0.007(6) -0.002(6) -0.002(6)
C55 0.061(7) 0.075(8) 0.078(8) -0.006(7) -0.023(6) 0.010(6)
C56 0.078(9) 0.066(8) 0.120(12) -0.005(8) -0.053(9) 0.030(7)
C57 0.053(7) 0.099(11) 0.099(11) -0.015(9) -0.015(7) 0.022(7)
C59 0.084(8) 0.058(7) 0.099(9) -0.013(7) -0.021(7) 0.012(6)
C60 0.100(11) 0.121(12) 0.079(10) 0.009(8) -0.017(8) -0.005(9)
C61 0.170(17) 0.104(12) 0.159(16) -0.007(11) -0.104(14) 0.047(12)
C62 0.055(8) 0.22(2) 0.193(19) -0.088(16) -0.016(10) 0.062(11)
C63 0.085(10) 0.125(13) 0.114(12) 0.001(10) 0.015(9) -0.056(9)
C64 0.049(6) 0.110(11) 0.064(7) 0.019(7) -0.006(6) -0.011(7)
C65 0.047(6) 0.078(8) 0.076(8) 0.029(6) -0.006(6) -0.012(6)
C66 0.057(7) 0.099(10) 0.095(10) 0.033(8) -0.002(7) 0.001(7)
C67 0.052(7) 0.109(11) 0.113(11) 0.045(9) -0.013(8) -0.007(7)
C68 0.073(9) 0.117(12) 0.080(9) 0.054(9) -0.024(7) -0.029(8)
C69 0.079(9) 0.107(11) 0.094(10) -0.020(8) -0.012(8) -0.037(8)
C70 0.072(8) 0.090(10) 0.124(12) 0.032(9) -0.003(8) -0.023(7)
C71 0.071(9) 0.160(17) 0.155(16) 0.039(13) 0.025(10) 0.023(10)
C72 0.101(12) 0.141(15) 0.24(2) 0.114(16) -0.020(13) 0.030(11)
C73 0.107(12) 0.22(2) 0.101(12) 0.089(13) -0.023(10) -0.027(12)
Cl9 0.199(5) 0.188(5) 0.086(3) -0.008(3) -0.010(3) 0.107(4)
Cl10 0.106(3) 0.074(2) 0.189(4) 0.044(3) -0.005(3) 0.005(2)
Cl11 0.074(2) 0.128(3) 0.195(5) 0.091(3) 0.014(3) 0.016(2)
C74 0.079(8) 0.066(7) 0.083(8) 0.020(6) 0.008(6) 0.032(6)
Cl12 0.126(3) 0.104(3) 0.104(3) 0.038(2) 0.050(2) 0.052(2)
Cl13 0.123(3) 0.078(2) 0.102(3) 0.0205(19) -0.044(2) 0.016(2)
Cl14 0.080(2) 0.083(2) 0.094(2) 0.0248(18) 0.0118(17) 0.0015(16)
C75 0.073(7) 0.048(6) 0.060(6) 0.003(5) 0.003(5) 0.011(5)
Cl15 0.083(2) 0.161(4) 0.101(3) 0.031(3) 0.011(2) 0.057(2)
Cl16 0.120(3) 0.111(3) 0.103(3) 0.007(2) -0.011(2) 0.059(2)
Cl17 0.083(2) 0.121(3) 0.165(4) 0.055(3) -0.016(2) 0.014(2)
C76 0.059(7) 0.085(8) 0.074(7) 0.019(6) 0.000(6) 0.029(6)
Cl18 0.275(8) 0.244(8) 0.160(5) -0.048(5) 0.110(5) -0.137(7)
Cl19 0.254(9) 0.411(14) 0.356(13) -0.178(11) -0.085(9) 0.242(10)
Cl20 0.136(4) 0.146(4) 0.110(3) -0.025(3) 0.024(3) 0.004(3)
C77 0.075(9) 0.149(15) 0.134(14) -0.041(12) 0.020(9) 0.008(10)
Cl21 0.128(4) 0.118(4) 0.334(9) 0.045(5) 0.116(5) 0.010(3)
Cl22 0.207(6) 0.112(4) 0.274(8) 0.082(4) 0.111(6) 0.043(4)
Cl23 0.148(5) 0.312(9) 0.114(4) -0.001(5) 0.011(3) 0.070(5)
C78 0.085(9) 0.083(9) 0.115(11) 0.027(8) 0.021(8) 0.022(7)
Cl24 0.388(13) 0.135(5) 0.260(9) 0.059(6) 0.070(8) 0.079(7)
Cl25 0.142(4) 0.276(8) 0.119(4) 0.069(4) 0.006(3) -0.058(5)
Cl26 0.142(4) 0.145(4) 0.089(3) 0.049(3) -0.001(2) -0.012(3)
C79 0.179(17) 0.108(12) 0.079(10) 0.045(9) 0.010(10) 0.040(11)
Cl27 0.149(4) 0.120(3) 0.113(3) 0.019(3) 0.045(3) 0.053(3)
Cl28 0.129(3) 0.116(3) 0.087(2) -0.004(2) 0.006(2) 0.031(2)
Cl29 0.111(3) 0.277(8) 0.116(4) 0.029(4) 0.028(3) -0.033(4)
C80 0.135(13) 0.110(12) 0.074(9) 0.038(8) -0.002(9) -0.003(10)
Cl30 0.095(2) 0.087(2) 0.122(3) -0.015(2) 0.000(2) 0.0252(19)
Cl31 0.099(3) 0.128(3) 0.107(3) 0.041(2) -0.026(2) -0.010(2)
Cl32 0.0620(19) 0.152(4) 0.083(2) -0.017(2) 0.0016(16) 0.011(2)
C81 0.049(6) 0.074(8) 0.082(8) -0.002(6) -0.006(6) 0.011(5)
Cl33 0.278(10) 0.264(10) 0.412(15) 0.037(10) 0.245(11) 0.028(8)
Cl34 0.173(5) 0.466(14) 0.110(4) -0.005(6) 0.023(4) 0.186(7)
Cl35 0.162(6) 0.315(10) 0.335(11) -0.215(9) -0.112(6) 0.123(6)
C82 0.061(8) 0.176(17) 0.103(11) -0.005(11) 0.018(8) 0.021(9)

loop_
_atom_type_symbol
_atom_type_description
_atom_type_scat_dispersion_real
_atom_type_scat_dispersion_imag
_atom_type_scat_source
C C 0.0033 0.0016 'International Tables Vol C Tables 4.2.6.8 and 6.1.1.4'
H H 0.0000 0.0000 'International Tables Vol C Tables 4.2.6.8 and 6.1.1.4'
Cl Cl 0.1484 0.1585 'International Tables Vol C Tables 4.2.6.8 and 6.1.1.4'
Ir Ir -1.4442 7.9887 'International Tables Vol C Tables 4.2.6.8 and 6.1.1.4'
N N 0.0061 0.0033 'International Tables Vol C Tables 4.2.6.8 and 6.1.1.4'
O O 0.0106 0.0060 'International Tables Vol C Tables 4.2.6.8 and 6.1.1.4'

loop_
_exptl_crystal_face_index_h
_exptl_crystal_face_index_k
_exptl_crystal_face_index_l
_exptl_crystal_face_perp_dist
1 0 0 0.010000
-1 0 0 0.050000
0 0 1 0.010000
0 0 -1 0.010000
-7 5 -1 0.078000
4 -10 3 0.134000
-1 14 -4 0.122000
-4 -11 3 0.132000

loop_
_geom_angle_atom_site_label_1
_geom_angle_atom_site_label_2
_geom_angle_atom_site_label_3
_geom_angle
N3 Ir1 C18 105.0(5)
N3 Ir1 C17 93.3(4)
C18 Ir1 C17 37.7(4)
N3 Ir1 C20 154.2(4)
C18 Ir1 C20 64.2(5)
C17 Ir1 C20 63.5(5)
N3 Ir1 C21 115.2(4)
C18 Ir1 C21 63.9(4)
C17 Ir1 C21 37.3(4)
C20 Ir1 C21 39.3(4)
N3 Ir1 C19 142.1(5)
C18 Ir1 C19 38.4(5)
C17 Ir1 C19 63.4(5)
C20 Ir1 C19 38.4(5)
C21 Ir1 C19 64.8(4)
N3 Ir1 Cl1 88.9(2)
C18 Ir1 Cl1 102.2(3)
C17 Ir1 Cl1 138.7(3)
C20 Ir1 Cl1 115.8(4)
C21 Ir1 Cl1 154.1(3)
C19 Ir1 Cl1 90.6(3)
N3 Ir1 Cl2 93.2(2)
C18 Ir1 Cl2 159.5(4)
C17 Ir1 Cl2 133.7(3)
C20 Ir1 Cl2 95.3(3)
C21 Ir1 Cl2 100.0(3)
C19 Ir1 Cl2 124.7(4)
Cl1 Ir1 Cl2 87.21(9)
N4 Ir2 C28 116.2(3)
N4 Ir2 C31 109.0(3)
C28 Ir2 C31 64.7(4)
N4 Ir2 C27 94.4(4)
C28 Ir2 C27 38.1(3)
C31 Ir2 C27 39.6(4)
N4 Ir2 C29 155.1(4)
C28 Ir2 C29 38.9(4)
C31 Ir2 C29 64.7(4)
C27 Ir2 C29 65.0(4)
N4 Ir2 C30 146.5(4)
C28 Ir2 C30 63.6(4)
C31 Ir2 C30 38.4(4)
C27 Ir2 C30 64.6(4)
C29 Ir2 C30 37.6(4)
N4 Ir2 Cl4 90.5(2)
C28 Ir2 Cl4 153.3(3)
C31 Ir2 Cl4 106.2(3)
C27 Ir2 Cl4 144.7(3)
C29 Ir2 Cl4 114.4(3)
C30 Ir2 Cl4 93.2(3)
N4 Ir2 Cl3 88.2(2)
C28 Ir2 Cl3 95.0(2)
C31 Ir2 Cl3 157.4(3)
C27 Ir2 Cl3 127.4(3)
C29 Ir2 Cl3 93.5(3)
C30 Ir2 Cl3 125.1(3)
Cl4 Ir2 Cl3 87.63(9)
C1 N1 C7 120.7(7)
C1 N1 C10 123.3(7)
C7 N1 C10 115.1(7)
C11 N2 C9 123.2(7)
C11 N2 C8 121.7(7)
C9 N2 C8 114.7(7)
O1 N3 C4 114.4(7)
O1 N3 Ir1 118.6(6)
C4 N3 Ir1 125.8(6)
O2 N4 C14 116.6(7)
O2 N4 Ir2 116.7(5)
C14 N4 Ir2 125.6(6)
N1 C1 C2 122.0(8)
N1 C1 C6 119.3(8)
C2 C1 C6 118.7(8)
C3 C2 C1 120.0(9)
C3 C2 H2 120.0
C1 C2 H2 120.0
C2 C3 C4 121.7(9)
C2 C3 H3 119.2
C4 C3 H3 119.2
N3 C4 C5 119.3(8)
N3 C4 C3 123.0(8)
C5 C4 C3 117.7(8)
C6 C5 C4 122.0(9)
C6 C5 H5 119.0
C4 C5 H5 119.0
C5 C6 C1 119.6(8)
C5 C6 H6 120.2
C1 C6 H6 120.2
N1 C7 C8 110.1(7)
N1 C7 H7A 109.6
C8 C7 H7A 109.6
N1 C7 H7B 109.6
C8 C7 H7B 109.6
H7A C7 H7B 108.2
N2 C8 C7 110.6(7)
N2 C8 H8A 109.5
C7 C8 H8A 109.5
N2 C8 H8B 109.5
C7 C8 H8B 109.5
H8A C8 H8B 108.1
N2 C9 C10 109.9(7)
N2 C9 H9A 109.7
C10 C9 H9A 109.7
N2 C9 H9B 109.7
C10 C9 H9B 109.7
H9A C9 H9B 108.2
N1 C10 C9 109.8(7)
N1 C10 H10A 109.7
C9 C10 H10A 109.7
N1 C10 H10B 109.7
C9 C10 H10B 109.7
H10A C10 H10B 108.2
N2 C11 C12 121.9(8)
N2 C11 C16 119.8(8)
C12 C11 C16 118.3(8)
C13 C12 C11 121.6(8)
C13 C12 H12 119.2
C11 C12 H12 119.2
C12 C13 C14 119.9(8)
C12 C13 H13 120.1
C14 C13 H13 120.1
N4 C14 C15 120.2(8)
N4 C14 C13 121.7(8)
C15 C14 C13 118.1(8)
C16 C15 C14 122.4(8)
C16 C15 H15 118.8
C14 C15 H15 118.8
C15 C16 C11 119.3(8)
C15 C16 H16 120.3
C11 C16 H16 120.3
C21 C17 C18 110.6(11)
C21 C17 C22 122.5(12)
C18 C17 C22 126.9(13)
C21 C17 Ir1 71.4(6)
C18 C17 Ir1 70.6(7)
C22 C17 Ir1 124.9(9)
C17 C18 C19 108.1(11)
C17 C18 C23 126.2(15)
C19 C18 C23 125.6(13)
C17 C18 Ir1 71.6(6)
C19 C18 Ir1 71.9(6)
C23 C18 Ir1 124.8(9)
C18 C19 C20 107.0(10)
C18 C19 C24 124.4(14)
C20 C19 C24 128.6(15)
C18 C19 Ir1 69.7(6)
C20 C19 Ir1 70.2(6)
C24 C19 Ir1 124.6(8)
C19 C20 C21 107.6(10)
C19 C20 C25 127.2(14)
C21 C20 C25 125.2(14)
C19 C20 Ir1 71.4(6)
C21 C20 Ir1 70.4(6)
C25 C20 Ir1 125.0(8)
C17 C21 C20 106.7(10)
C17 C21 C26 130.2(12)
C20 C21 C26 122.9(12)
C17 C21 Ir1 71.3(6)
C20 C21 Ir1 70.4(6)
C26 C21 Ir1 127.9(8)
C17 C22 H22A 109.5
C17 C22 H22B 109.5
H22A C22 H22B 109.5
C17 C22 H22C 109.5
H22A C22 H22C 109.5
H22B C22 H22C 109.5
C18 C23 H23A 109.5
C18 C23 H23B 109.5
H23A C23 H23B 109.5
C18 C23 H23C 109.5
H23A C23 H23C 109.5
H23B C23 H23C 109.5
C19 C24 H24A 109.5
C19 C24 H24B 109.5
H24A C24 H24B 109.5
C19 C24 H24C 109.5
H24A C24 H24C 109.5
H24B C24 H24C 109.5
C20 C25 H25A 109.5
C20 C25 H25B 109.5
H25A C25 H25B 109.5
C20 C25 H25C 109.5
H25A C25 H25C 109.5
H25B C25 H25C 109.5
C21 C26 H26A 109.5
C21 C26 H26B 109.5
H26A C26 H26B 109.5
C21 C26 H26C 109.5
H26A C26 H26C 109.5
H26B C26 H26C 109.5
C28 C27 C31 106.0(8)
C28 C27 C32 128.3(10)
C31 C27 C32 125.7(9)
C28 C27 Ir2 69.7(5)
C31 C27 Ir2 69.4(5)
C32 C27 Ir2 125.7(8)
C27 C28 C29 110.6(9)
C27 C28 C33 124.3(9)
C29 C28 C33 124.7(8)
C27 C28 Ir2 72.3(6)
C29 C28 Ir2 72.4(5)
C33 C28 Ir2 127.5(7)
C30 C29 C28 106.4(8)
C30 C29 C34 127.3(10)
C28 C29 C34 126.3(10)
C30 C29 Ir2 71.8(6)
C28 C29 Ir2 68.7(5)
C34 C29 Ir2 125.5(7)
C29 C30 C31 109.2(9)
C29 C30 C35 125.1(10)
C31 C30 C35 125.7(10)
C29 C30 Ir2 70.6(6)
C31 C30 Ir2 68.8(6)
C35 C30 Ir2 125.7(8)
C30 C31 C27 107.6(9)
C30 C31 C36 124.9(10)
C27 C31 C36 126.3(9)
C30 C31 Ir2 72.8(6)
C27 C31 Ir2 71.0(5)
C36 C31 Ir2 131.6(7)
C27 C32 H32A 109.5
C27 C32 H32B 109.5
H32A C32 H32B 109.5
C27 C32 H32C 109.5
H32A C32 H32C 109.5
H32B C32 H32C 109.5
C28 C33 H33A 109.5
C28 C33 H33B 109.5
H33A C33 H33B 109.5
C28 C33 H33C 109.5
H33A C33 H33C 109.5
H33B C33 H33C 109.5
C29 C34 H34A 109.5
C29 C34 H34B 109.5
H34A C34 H34B 109.5
C29 C34 H34C 109.5
H34A C34 H34C 109.5
H34B C34 H34C 109.5
C30 C35 H35A 109.5
C30 C35 H35B 109.5
H35A C35 H35B 109.5
C30 C35 H35C 109.5
H35A C35 H35C 109.5
H35B C35 H35C 109.5
C31 C36 H36A 109.5
C31 C36 H36B 109.5
H36A C36 H36B 109.5
C31 C36 H36C 109.5
H36A C36 H36C 109.5
H36B C36 H36C 109.5
N7 Ir3 C57 108.8(5)
N7 Ir3 C53 93.1(4)
C57 Ir3 C53 37.7(5)
N7 Ir3 C56 147.1(6)
C57 Ir3 C56 38.8(6)
C53 Ir3 C56 64.0(6)
N7 Ir3 C54 112.8(4)
C57 Ir3 C54 65.0(5)
C53 Ir3 C54 39.2(5)
C56 Ir3 C54 64.9(5)
N7 Ir3 C55 151.6(4)
C57 Ir3 C55 64.9(5)
C53 Ir3 C55 64.7(5)
C56 Ir3 C55 38.5(5)
C54 Ir3 C55 38.8(5)
N7 Ir3 Cl6 87.8(2)
C57 Ir3 Cl6 101.2(4)
C53 Ir3 Cl6 136.1(4)
C56 Ir3 Cl6 93.3(3)
C54 Ir3 Cl6 157.7(3)
C55 Ir3 Cl6 120.4(4)
N7 Ir3 Cl5 90.4(2)
C57 Ir3 Cl5 159.4(4)
C53 Ir3 Cl5 137.0(4)
C56 Ir3 Cl5 122.5(5)
C54 Ir3 Cl5 101.0(3)
C55 Ir3 Cl5 94.6(4)
Cl6 Ir3 Cl5 86.77(11)
N8 Ir4 C68 106.8(5)
N8 Ir4 C64 92.1(4)
C68 Ir4 C64 38.8(5)
N8 Ir4 C65 114.1(4)
C68 Ir4 C65 64.8(5)
C64 Ir4 C65 38.6(4)
N8 Ir4 C67 145.1(5)
C68 Ir4 C67 38.8(5)
C64 Ir4 C67 64.0(6)
C65 Ir4 C67 63.2(5)
N8 Ir4 C66 153.1(5)
C68 Ir4 C66 65.3(5)
C64 Ir4 C66 65.4(5)
C65 Ir4 C66 39.0(5)
C67 Ir4 C66 37.5(5)
N8 Ir4 Cl8 88.1(2)
C68 Ir4 Cl8 102.0(4)
C64 Ir4 Cl8 138.6(4)
C65 Ir4 Cl8 156.2(3)
C67 Ir4 Cl8 93.9(4)
C66 Ir4 Cl8 118.3(4)
N8 Ir4 Cl7 92.4(2)
C68 Ir4 Cl7 159.2(4)
C64 Ir4 Cl7 135.2(4)
C65 Ir4 Cl7 100.5(3)
C67 Ir4 Cl7 122.4(5)
C66 Ir4 Cl7 94.0(4)
Cl8 Ir4 Cl7 86.05(11)
C37 N5 C46 122.6(8)
C37 N5 C43 121.1(8)
C46 N5 C43 115.7(8)
C47 N6 C45 123.8(8)
C47 N6 C44 121.4(8)
C45 N6 C44 114.2(8)
O3 N7 C40 115.8(8)
O3 N7 Ir3 118.2(6)
C40 N7 Ir3 125.4(6)
O4 N8 C50 115.5(8)
O4 N8 Ir4 117.9(6)
C50 N8 Ir4 125.7(6)
N5 C37 C38 121.7(9)
N5 C37 C42 120.0(8)
C38 C37 C42 118.2(9)
C39 C38 C37 121.4(10)
C39 C38 H38 119.3
C37 C38 H38 119.3
C38 C39 C40 120.6(9)
C38 C39 H39 119.7
C40 C39 H39 119.7
N7 C40 C41 120.6(9)
N7 C40 C39 121.0(9)
C41 C40 C39 118.4(9)
C42 C41 C40 121.6(9)
C42 C41 H41 119.2
C40 C41 H41 119.2
C41 C42 C37 119.7(9)
C41 C42 H42 120.1
C37 C42 H42 120.1
N5 C43 C44 110.6(8)
N5 C43 H43A 109.5
C44 C43 H43A 109.5
N5 C43 H43B 109.5
C44 C43 H43B 109.5
H43A C43 H43B 108.1
N6 C44 C43 111.4(7)
N6 C44 H44A 109.4
C43 C44 H44A 109.4
N6 C44 H44B 109.4
C43 C44 H44B 109.4
H44A C44 H44B 108.0
N6 C45 C46 110.8(8)
N6 C45 H45A 109.5
C46 C45 H45A 109.5
N6 C45 H45B 109.5
C46 C45 H45B 109.5
H45A C45 H45B 108.1
N5 C46 C45 108.4(8)
N5 C46 H46A 110.0
C45 C46 H46A 110.0
N5 C46 H46B 110.0
C45 C46 H46B 110.0
H46A C46 H46B 108.4
N6 C47 C48 120.7(9)
N6 C47 C52 120.8(9)
C48 C47 C52 118.5(9)
C49 C48 C47 121.0(9)
C49 C48 H48 119.5
C47 C48 H48 119.5
C48 C49 C50 120.4(9)
C48 C49 H49 119.8
C50 C49 H49 119.8
C51 C50 N8 120.2(9)
C51 C50 C49 118.7(9)
N8 C50 C49 120.9(9)
C52 C51 C50 120.9(9)
C52 C51 H51 119.6
C50 C51 H51 119.6
C51 C52 C47 120.5(9)
C51 C52 H52 119.7
C47 C52 H52 119.7
C57 C53 C54 109.3(13)
C57 C53 C63 126.5(15)
C54 C53 C63 124.2(13)
C57 C53 Ir3 70.1(8)
C54 C53 Ir3 71.2(7)
C63 C53 Ir3 126.5(8)
C55 C54 C53 106.1(11)
C55 C54 C59 125.4(12)
C53 C54 C59 127.8(13)
C55 C54 Ir3 70.8(6)
C53 C54 Ir3 69.6(7)
C59 C54 Ir3 131.3(8)
C56 C55 C54 107.8(13)
C56 C55 C60 128.7(14)
C54 C55 C60 123.5(12)
C56 C55 Ir3 70.3(6)
C54 C55 Ir3 70.4(6)
C60 C55 Ir3 125.3(8)
C57 C56 C55 107.7(12)
C57 C56 C61 128.9(15)
C55 C56 C61 123.5(17)
C57 C56 Ir3 69.0(7)
C55 C56 Ir3 71.1(6)
C61 C56 Ir3 125.9(10)
C53 C57 C56 109.1(12)
C53 C57 C62 126.2(18)
C56 C57 C62 124.2(16)
C53 C57 Ir3 72.2(7)
C56 C57 Ir3 72.2(8)
C62 C57 Ir3 128.0(9)
C54 C59 H59A 109.5
C54 C59 H59B 109.5
H59A C59 H59B 109.5
C54 C59 H59C 109.5
H59A C59 H59C 109.5
H59B C59 H59C 109.5
C55 C60 H60A 109.5
C55 C60 H60B 109.5
H60A C60 H60B 109.5
C55 C60 H60C 109.5
H60A C60 H60C 109.5
H60B C60 H60C 109.5
C56 C61 H61A 109.5
C56 C61 H61B 109.5
H61A C61 H61B 109.5
C56 C61 H61C 109.5
H61A C61 H61C 109.5
H61B C61 H61C 109.5
C57 C62 H62A 109.5
C57 C62 H62B 109.5
H62A C62 H62B 109.5
C57 C62 H62C 109.5
H62A C62 H62C 109.5
H62B C62 H62C 109.5
C53 C63 H63A 109.5
C53 C63 H63B 109.5
H63A C63 H63B 109.5
C53 C63 H63C 109.5
H63A C63 H63C 109.5
H63B C63 H63C 109.5
C68 C64 C65 107.6(13)
C68 C64 C69 127.4(13)
C65 C64 C69 125.1(13)
C68 C64 Ir4 69.4(8)
C65 C64 Ir4 71.3(7)
C69 C64 Ir4 124.2(7)
C64 C65 C66 109.0(11)
C64 C65 C70 126.9(13)
C66 C65 C70 123.9(12)
C64 C65 Ir4 70.2(7)
C66 C65 Ir4 71.5(7)
C70 C65 Ir4 128.2(8)
C67 C66 C65 105.4(13)
C67 C66 C71 128.5(15)
C65 C66 C71 126.1(13)
C67 C66 Ir4 70.5(7)
C65 C66 Ir4 69.5(6)
C71 C66 Ir4 126.3(10)
C66 C67 C68 110.7(13)
C66 C67 C72 125.8(16)
C68 C67 C72 123.5(15)
C66 C67 Ir4 72.0(7)
C68 C67 Ir4 68.6(7)
C72 C67 Ir4 125.5(10)
C64 C68 C67 107.2(12)
C64 C68 C73 125.4(17)
C67 C68 C73 126.9(15)
C64 C68 Ir4 71.7(7)
C67 C68 Ir4 72.6(8)
C73 C68 Ir4 127.2(9)
C64 C69 H69A 109.5
C64 C69 H69B 109.5
H69A C69 H69B 109.5
C64 C69 H69C 109.5
H69A C69 H69C 109.5
H69B C69 H69C 109.5
C65 C70 H70A 109.5
C65 C70 H70B 109.5
H70A C70 H70B 109.5
C65 C70 H70C 109.5
H70A C70 H70C 109.5
H70B C70 H70C 109.5
C66 C71 H71A 109.5
C66 C71 H71B 109.5
H71A C71 H71B 109.5
C66 C71 H71C 109.5
H71A C71 H71C 109.5
H71B C71 H71C 109.5
C67 C72 H72A 109.5
C67 C72 H72B 109.5
H72A C72 H72B 109.5
C67 C72 H72C 109.5
H72A C72 H72C 109.5
H72B C72 H72C 109.5
C68 C73 H73A 109.5
C68 C73 H73B 109.5
H73A C73 H73B 109.5
C68 C73 H73C 109.5
H73A C73 H73C 109.5
H73B C73 H73C 109.5
Cl10 C74 Cl9 109.2(7)
Cl10 C74 Cl11 110.8(6)
Cl9 C74 Cl11 110.6(7)
Cl10 C74 H74 108.7
Cl9 C74 H74 108.7
Cl11 C74 H74 108.7
Cl13 C75 Cl14 112.4(6)
Cl13 C75 Cl12 109.7(6)
Cl14 C75 Cl12 109.6(6)
Cl13 C75 H75 108.4
Cl14 C75 H75 108.4
Cl12 C75 H75 108.4
Cl16 C76 Cl15 109.4(7)
Cl16 C76 Cl17 109.4(6)
Cl15 C76 Cl17 108.3(7)
Cl16 C76 H76 109.9
Cl15 C76 H76 109.9
Cl17 C76 H76 109.9
Cl19 C77 Cl20 111.2(9)
Cl19 C77 Cl18 111.9(10)
Cl20 C77 Cl18 107.9(11)
Cl19 C77 H77 108.6
Cl20 C77 H77 108.6
Cl18 C77 H77 108.6
Cl21 C78 Cl22 113.2(8)
Cl21 C78 Cl23 107.9(9)
Cl22 C78 Cl23 109.0(8)
Cl21 C78 H78 108.9
Cl22 C78 H78 108.9
Cl23 C78 H78 108.9
Cl24 C79 Cl26 112.6(8)
Cl24 C79 Cl25 108.3(11)
Cl26 C79 Cl25 108.6(10)
Cl24 C79 H79 109.1
Cl26 C79 H79 109.1
Cl25 C79 H79 109.1
Cl29 C80 Cl27 113.5(10)
Cl29 C80 Cl28 109.4(8)
Cl27 C80 Cl28 109.9(8)
Cl29 C80 H80 107.9
Cl27 C80 H80 107.9
Cl28 C80 H80 107.9
Cl30 C81 Cl32 109.0(7)
Cl30 C81 Cl31 109.3(7)
Cl32 C81 Cl31 111.1(6)
Cl30 C81 H81 109.1
Cl32 C81 H81 109.1
Cl31 C81 H81 109.1
Cl35 C82 Cl33 110.2(12)
Cl35 C82 Cl34 111.8(11)
Cl33 C82 Cl34 105.0(9)
Cl35 C82 H82 109.9
Cl33 C82 H82 109.9
Cl34 C82 H82 109.9

loop_
_geom_bond_atom_site_label_1
_geom_bond_atom_site_label_2
_geom_bond_distance
Ir1 N3 2.061(7)
Ir1 C18 2.141(11)
Ir1 C17 2.154(11)
Ir1 C20 2.156(10)
Ir1 C21 2.156(10)
Ir1 C19 2.170(10)
Ir1 Cl1 2.399(2)
Ir1 Cl2 2.414(2)
Ir2 N4 2.088(8)
Ir2 C28 2.130(9)
Ir2 C31 2.143(10)
Ir2 C27 2.163(10)
Ir2 C29 2.180(9)
Ir2 C30 2.195(10)
Ir2 Cl4 2.407(2)
Ir2 Cl3 2.419(2)
O1 N3 1.256(9)
O2 N4 1.270(9)
N1 C1 1.348(11)
N1 C7 1.467(11)
N1 C10 1.492(11)
N2 C11 1.339(11)
N2 C9 1.469(10)
N2 C8 1.488(11)
N3 C4 1.385(11)
N4 C14 1.375(11)
C1 C2 1.418(12)
C1 C6 1.432(13)
C2 C3 1.368(13)
C2 H2 0.9500
C3 C4 1.416(13)
C3 H3 0.9500
C4 C5 1.405(12)
C5 C6 1.366(12)
C5 H5 0.9500
C6 H6 0.9500
C7 C8 1.504(12)
C7 H7A 0.9900
C7 H7B 0.9900
C8 H8A 0.9900
C8 H8B 0.9900
C9 C10 1.524(12)
C9 H9A 0.9900
C9 H9B 0.9900
C10 H10A 0.9900
C10 H10B 0.9900
C11 C12 1.414(12)
C11 C16 1.429(12)
C12 C13 1.351(12)
C12 H12 0.9500
C13 C14 1.442(12)
C13 H13 0.9500
C14 C15 1.388(12)
C15 C16 1.366(12)
C15 H15 0.9500
C16 H16 0.9500
C17 C21 1.378(15)
C17 C18 1.389(16)
C17 C22 1.547(18)
C18 C19 1.420(18)
C18 C23 1.541(18)
C19 C20 1.423(17)
C19 C24 1.504(16)
C20 C21 1.449(16)
C20 C25 1.521(18)
C21 C26 1.511(15)
C22 H22A 0.9800
C22 H22B 0.9800
C22 H22C 0.9800
C23 H23A 0.9800
C23 H23B 0.9800
C23 H23C 0.9800
C24 H24A 0.9800
C24 H24B 0.9800
C24 H24C 0.9800
C25 H25A 0.9800
C25 H25B 0.9800
C25 H25C 0.9800
C26 H26A 0.9800
C26 H26B 0.9800
C26 H26C 0.9800
C27 C28 1.401(13)
C27 C31 1.459(14)
C27 C32 1.493(13)
C28 C29 1.437(13)
C28 C33 1.532(14)
C29 C30 1.411(14)
C29 C34 1.493(13)
C30 C31 1.427(14)
C30 C35 1.498(14)
C31 C36 1.509(14)
C32 H32A 0.9800
C32 H32B 0.9800
C32 H32C 0.9800
C33 H33A 0.9800
C33 H33B 0.9800
C33 H33C 0.9800
C34 H34A 0.9800
C34 H34B 0.9800
C34 H34C 0.9800
C35 H35A 0.9800
C35 H35B 0.9800
C35 H35C 0.9800
C36 H36A 0.9800
C36 H36B 0.9800
C36 H36C 0.9800
Ir3 N7 2.064(9)
Ir3 C57 2.125(12)
Ir3 C53 2.152(13)
Ir3 C56 2.167(11)
Ir3 C54 2.173(11)
Ir3 C55 2.178(11)
Ir3 Cl6 2.404(3)
Ir3 Cl5 2.411(3)
Ir4 N8 2.058(8)
Ir4 C68 2.113(12)
Ir4 C64 2.142(13)
Ir4 C65 2.157(11)
Ir4 C67 2.164(12)
Ir4 C66 2.183(12)
Ir4 Cl8 2.398(3)
Ir4 Cl7 2.410(3)
O3 N7 1.265(10)
O4 N8 1.260(10)
N5 C37 1.348(12)
N5 C46 1.468(13)
N5 C43 1.469(12)
N6 C47 1.343(12)
N6 C45 1.460(12)
N6 C44 1.470(12)
N7 C40 1.384(12)
N8 C50 1.391(12)
C37 C38 1.413(13)
C37 C42 1.423(14)
C38 C39 1.347(13)
C38 H38 0.9500
C39 C40 1.409(13)
C39 H39 0.9500
C40 C41 1.407(13)
C41 C42 1.355(13)
C41 H41 0.9500
C42 H42 0.9500
C43 C44 1.514(13)
C43 H43A 0.9900
C43 H43B 0.9900
C44 H44A 0.9900
C44 H44B 0.9900
C45 C46 1.491(14)
C45 H45A 0.9900
C45 H45B 0.9900
C46 H46A 0.9900
C46 H46B 0.9900
C47 C48 1.405(13)
C47 C52 1.413(13)
C48 C49 1.359(13)
C48 H48 0.9500
C49 C50 1.429(13)
C49 H49 0.9500
C50 C51 1.387(13)
C51 C52 1.376(13)
C51 H51 0.9500
C52 H52 0.9500
C53 C57 1.380(18)
C53 C54 1.451(17)
C53 C63 1.49(2)
C54 C55 1.446(17)
C54 C59 1.482(16)
C55 C56 1.434(18)
C55 C60 1.524(19)
C56 C57 1.43(2)
C56 C61 1.49(2)
C57 C62 1.526(19)
C59 H59A 0.9800
C59 H59B 0.9800
C59 H59C 0.9800
C60 H60A 0.9800
C60 H60B 0.9800
C60 H60C 0.9800
C61 H61A 0.9800
C61 H61B 0.9800
C61 H61C 0.9800
C62 H62A 0.9800
C62 H62B 0.9800
C62 H62C 0.9800
C63 H63A 0.9800
C63 H63B 0.9800
C63 H63C 0.9800
C64 C68 1.415(19)
C64 C65 1.419(16)
C64 C69 1.523(19)
C65 C66 1.450(18)
C65 C70 1.505(17)
C66 C67 1.396(18)
C66 C71 1.47(2)
C67 C68 1.42(2)
C67 C72 1.54(2)
C68 C73 1.541(19)
C69 H69A 0.9800
C69 H69B 0.9800
C69 H69C 0.9800
C70 H70A 0.9800
C70 H70B 0.9800
C70 H70C 0.9800
C71 H71A 0.9800
C71 H71B 0.9800
C71 H71C 0.9800
C72 H72A 0.9800
C72 H72B 0.9800
C72 H72C 0.9800
C73 H73A 0.9800
C73 H73B 0.9800
C73 H73C 0.9800
Cl9 C74 1.736(12)
Cl10 C74 1.707(12)
Cl11 C74 1.738(12)
C74 H74 1.0000
Cl12 C75 1.773(11)
Cl13 C75 1.728(11)
Cl14 C75 1.742(11)
C75 H75 1.0000
Cl15 C76 1.751(12)
Cl16 C76 1.739(12)
Cl17 C76 1.783(12)
C76 H76 1.0000
Cl18 C77 1.76(2)
Cl19 C77 1.668(18)
Cl20 C77 1.751(15)
C77 H77 1.0000
Cl21 C78 1.699(14)
Cl22 C78 1.709(14)
Cl23 C78 1.738(14)
C78 H78 1.0000
Cl24 C79 1.662(16)
Cl25 C79 1.763(18)
Cl26 C79 1.751(16)
C79 H79 1.0000
Cl27 C80 1.738(16)
Cl28 C80 1.751(17)
Cl29 C80 1.713(15)
C80 H80 1.0000
Cl30 C81 1.741(12)
Cl31 C81 1.751(13)
Cl32 C81 1.743(12)
C81 H81 1.0000
Cl33 C82 1.712(19)
Cl34 C82 1.721(17)
Cl35 C82 1.618(15)
C82 H82 1.0000

loop_
_geom_torsion_atom_site_label_1
_geom_torsion_atom_site_label_2
_geom_torsion_atom_site_label_3
_geom_torsion_atom_site_label_4
_geom_torsion
C18 Ir1 N3 O1 -59.6(8)
C17 Ir1 N3 O1 -96.0(7)
C20 Ir1 N3 O1 -121.0(10)
C21 Ir1 N3 O1 -127.5(7)
C19 Ir1 N3 O1 -46.9(10)
Cl1 Ir1 N3 O1 42.7(7)
Cl2 Ir1 N3 O1 129.9(7)
C18 Ir1 N3 C4 107.2(8)
C17 Ir1 N3 C4 70.7(8)
C20 Ir1 N3 C4 45.8(13)
C21 Ir1 N3 C4 39.3(8)
C19 Ir1 N3 C4 119.9(8)
Cl1 Ir1 N3 C4 -150.5(7)
Cl2 Ir1 N3 C4 -63.3(7)
C28 Ir2 N4 O2 -52.2(8)
C31 Ir2 N4 O2 -122.7(7)
C27 Ir2 N4 O2 -84.9(7)
C29 Ir2 N4 O2 -52.1(12)
C30 Ir2 N4 O2 -133.4(8)
Cl4 Ir2 N4 O2 130.0(7)
Cl3 Ir2 N4 O2 42.4(7)
C28 Ir2 N4 C14 115.2(8)
C31 Ir2 N4 C14 44.7(9)
C27 Ir2 N4 C14 82.5(8)
C29 Ir2 N4 C14 115.3(10)
C30 Ir2 N4 C14 34.0(11)
Cl4 Ir2 N4 C14 -62.5(8)
Cl3 Ir2 N4 C14 -150.2(8)
C7 N1 C1 C2 -169.1(8)
C10 N1 C1 C2 22.8(13)
C7 N1 C1 C6 9.2(13)
C10 N1 C1 C6 -158.9(8)
N1 C1 C2 C3 -177.5(9)
C6 C1 C2 C3 4.1(14)
C1 C2 C3 C4 0.5(15)
O1 N3 C4 C5 -172.1(8)
Ir1 N3 C4 C5 20.6(12)
O1 N3 C4 C3 8.8(13)
Ir1 N3 C4 C3 -158.4(7)
C2 C3 C4 N3 175.0(9)
C2 C3 C4 C5 -4.1(14)
N3 C4 C5 C6 -176.0(9)
C3 C4 C5 C6 3.1(14)
C4 C5 C6 C1 1.5(14)
N1 C1 C6 C5 176.5(8)
C2 C1 C6 C5 -5.1(13)
C1 N1 C7 C8 163.2(8)
C10 N1 C7 C8 -27.8(11)
C11 N2 C8 C7 154.7(9)
C9 N2 C8 C7 -31.8(11)
N1 C7 C8 N2 62.1(10)
C11 N2 C9 C10 144.9(9)
C8 N2 C9 C10 -28.5(11)
C1 N1 C10 C9 136.5(8)
C7 N1 C10 C9 -32.2(10)
N2 C9 C10 N1 62.2(9)
C9 N2 C11 C12 15.0(14)
C8 N2 C11 C12 -172.1(9)
C9 N2 C11 C16 -165.2(9)
C8 N2 C11 C16 7.6(13)
N2 C11 C12 C13 -176.3(9)
C16 C11 C12 C13 3.9(14)
C11 C12 C13 C14 1.5(14)
O2 N4 C14 C15 -179.6(8)
Ir2 N4 C14 C15 12.9(13)
O2 N4 C14 C13 -2.8(13)
Ir2 N4 C14 C13 -170.2(7)
C12 C13 C14 N4 177.4(9)
C12 C13 C14 C15 -5.7(13)
N4 C14 C15 C16 -178.5(9)
C13 C14 C15 C16 4.5(14)
C14 C15 C16 C11 0.8(14)
N2 C11 C16 C15 175.1(9)
C12 C11 C16 C15 -5.1(13)
N3 Ir1 C17 C21 -128.8(7)
C18 Ir1 C17 C21 120.8(11)
C20 Ir1 C17 C21 39.3(7)
C19 Ir1 C17 C21 82.5(8)
Cl1 Ir1 C17 C21 139.0(6)
Cl2 Ir1 C17 C21 -31.2(9)
N3 Ir1 C17 C18 110.4(8)
C20 Ir1 C17 C18 -81.4(9)
C21 Ir1 C17 C18 -120.8(11)
C19 Ir1 C17 C18 -38.3(8)
Cl1 Ir1 C17 C18 18.2(11)
Cl2 Ir1 C17 C18 -152.0(7)
N3 Ir1 C17 C22 -11.7(12)
C18 Ir1 C17 C22 -122.1(15)
C20 Ir1 C17 C22 156.5(13)
C21 Ir1 C17 C22 117.1(14)
C19 Ir1 C17 C22 -160.4(13)
Cl1 Ir1 C17 C22 -103.8(11)
Cl2 Ir1 C17 C22 85.9(12)
C21 C17 C18 C19 2.6(14)
C22 C17 C18 C19 -177.3(12)
Ir1 C17 C18 C19 63.1(8)
C21 C17 C18 C23 179.4(12)
C22 C17 C18 C23 0(2)
Ir1 C17 C18 C23 -120.1(13)
C21 C17 C18 Ir1 -60.5(8)
C22 C17 C18 Ir1 119.7(13)
N3 Ir1 C18 C17 -75.6(8)
C20 Ir1 C18 C17 79.3(8)
C21 Ir1 C18 C17 35.4(7)
C19 Ir1 C18 C17 116.9(11)
Cl1 Ir1 C18 C17 -167.8(7)
Cl2 Ir1 C18 C17 76.3(15)
N3 Ir1 C18 C19 167.4(7)
C17 Ir1 C18 C19 -116.9(11)
C20 Ir1 C18 C19 -37.7(7)
C21 Ir1 C18 C19 -81.5(8)
Cl1 Ir1 C18 C19 75.3(7)
Cl2 Ir1 C18 C19 -40.6(15)
N3 Ir1 C18 C23 46.2(14)
C17 Ir1 C18 C23 121.8(18)
C20 Ir1 C18 C23 -158.9(15)
C21 Ir1 C18 C23 157.2(15)
C19 Ir1 C18 C23 -121.3(17)
Cl1 Ir1 C18 C23 -46.0(14)
Cl2 Ir1 C18 C23 -161.9(10)
C17 C18 C19 C20 -2.3(13)
C23 C18 C19 C20 -179.1(12)
Ir1 C18 C19 C20 60.6(7)
C17 C18 C19 C24 178.5(11)
C23 C18 C19 C24 2(2)
Ir1 C18 C19 C24 -118.6(11)
C17 C18 C19 Ir1 -62.9(8)
C23 C18 C19 Ir1 120.3(13)
N3 Ir1 C19 C18 -20.0(10)
C17 Ir1 C19 C18 37.6(7)
C20 Ir1 C19 C18 117.7(10)
C21 Ir1 C19 C18 79.2(7)
Cl1 Ir1 C19 C18 -109.0(7)
Cl2 Ir1 C19 C18 163.9(6)
N3 Ir1 C19 C20 -137.7(7)
C18 Ir1 C19 C20 -117.7(10)
C17 Ir1 C19 C20 -80.1(7)
C21 Ir1 C19 C20 -38.5(7)
Cl1 Ir1 C19 C20 133.3(7)
Cl2 Ir1 C19 C20 46.3(8)
N3 Ir1 C19 C24 98.5(15)
C18 Ir1 C19 C24 118.5(17)
C17 Ir1 C19 C24 156.1(16)
C20 Ir1 C19 C24 -123.8(18)
C21 Ir1 C19 C24 -162.3(16)
Cl1 Ir1 C19 C24 9.5(14)
Cl2 Ir1 C19 C24 -77.6(15)
C18 C19 C20 C21 1.2(12)
C24 C19 C20 C21 -179.6(11)
Ir1 C19 C20 C21 61.4(7)
C18 C19 C20 C25 179.5(11)
C24 C19 C20 C25 -1.3(19)
Ir1 C19 C20 C25 -120.3(12)
C18 C19 C20 Ir1 -60.3(8)
C24 C19 C20 Ir1 119.0(12)
N3 Ir1 C20 C19 108.0(11)
C18 Ir1 C20 C19 37.7(7)
C17 Ir1 C20 C19 79.9(8)
C21 Ir1 C20 C19 117.3(10)
Cl1 Ir1 C20 C19 -53.9(8)
Cl2 Ir1 C20 C19 -143.3(7)
N3 Ir1 C20 C21 -9.3(13)
C18 Ir1 C20 C21 -79.6(7)
C17 Ir1 C20 C21 -37.4(6)
C19 Ir1 C20 C21 -117.3(10)
Cl1 Ir1 C20 C21 -171.2(5)
Cl2 Ir1 C20 C21 99.4(6)
N3 Ir1 C20 C25 -129.1(13)
C18 Ir1 C20 C25 160.6(16)
C17 Ir1 C20 C25 -157.2(15)
C21 Ir1 C20 C25 -119.9(16)
C19 Ir1 C20 C25 122.9(17)
Cl1 Ir1 C20 C25 69.0(14)
Cl2 Ir1 C20 C25 -20.5(14)
C18 C17 C21 C20 -1.8(13)
C22 C17 C21 C20 178.0(11)
Ir1 C17 C21 C20 -61.8(7)
C18 C17 C21 C26 -175.8(12)
C22 C17 C21 C26 4(2)
Ir1 C17 C21 C26 124.2(13)
C18 C17 C21 Ir1 60.0(8)
C22 C17 C21 Ir1 -120.1(12)
C19 C20 C21 C17 0.4(12)
C25 C20 C21 C17 -178.0(11)
Ir1 C20 C21 C17 62.4(8)
C19 C20 C21 C26 174.9(10)
C25 C20 C21 C26 -3.5(17)
Ir1 C20 C21 C26 -123.1(11)
C19 C20 C21 Ir1 -62.0(7)
C25 C20 C21 Ir1 119.6(11)
N3 Ir1 C21 C17 59.3(7)
C18 Ir1 C21 C17 -35.8(7)
C20 Ir1 C21 C17 -116.3(9)
C19 Ir1 C21 C17 -78.7(8)
Cl1 Ir1 C21 C17 -97.8(9)
Cl2 Ir1 C21 C17 157.6(6)
N3 Ir1 C21 C20 175.6(6)
C18 Ir1 C21 C20 80.5(8)
C17 Ir1 C21 C20 116.3(10)
C19 Ir1 C21 C20 37.6(7)
Cl1 Ir1 C21 C20 18.5(11)
Cl2 Ir1 C21 C20 -86.1(6)
N3 Ir1 C21 C26 -67.6(13)
C18 Ir1 C21 C26 -162.6(14)
C17 Ir1 C21 C26 -126.8(15)
C20 Ir1 C21 C26 116.9(15)
C19 Ir1 C21 C26 154.5(14)
Cl1 Ir1 C21 C26 135.4(10)
Cl2 Ir1 C21 C26 30.8(12)
N4 Ir2 C27 C28 128.2(6)
C31 Ir2 C27 C28 -117.0(8)
C29 Ir2 C27 C28 -37.2(6)
C30 Ir2 C27 C28 -78.9(6)
Cl4 Ir2 C27 C28 -134.7(5)
Cl3 Ir2 C27 C28 37.1(7)
N4 Ir2 C27 C31 -114.8(5)
C28 Ir2 C27 C31 117.0(8)
C29 Ir2 C27 C31 79.8(6)
C30 Ir2 C27 C31 38.0(5)
Cl4 Ir2 C27 C31 -17.7(8)
Cl3 Ir2 C27 C31 154.1(4)
N4 Ir2 C27 C32 5.1(9)
C28 Ir2 C27 C32 -123.2(12)
C31 Ir2 C27 C32 119.8(11)
C29 Ir2 C27 C32 -160.4(10)
C30 Ir2 C27 C32 157.9(10)
Cl4 Ir2 C27 C32 102.1(9)
Cl3 Ir2 C27 C32 -86.1(9)
C31 C27 C28 C29 2.4(11)
C32 C27 C28 C29 -177.3(10)
Ir2 C27 C28 C29 62.7(7)
C31 C27 C28 C33 176.1(9)
C32 C27 C28 C33 -3.7(16)
Ir2 C27 C28 C33 -123.7(9)
C31 C27 C28 Ir2 -60.2(7)
C32 C27 C28 Ir2 120.0(11)
N4 Ir2 C28 C27 -60.8(6)
C31 Ir2 C28 C27 38.9(6)
C29 Ir2 C28 C27 119.3(8)
C30 Ir2 C28 C27 81.8(6)
Cl4 Ir2 C28 C27 114.2(6)
Cl3 Ir2 C28 C27 -151.2(5)
N4 Ir2 C28 C29 179.9(5)
C31 Ir2 C28 C29 -80.4(6)
C27 Ir2 C28 C29 -119.3(8)
C30 Ir2 C28 C29 -37.5(6)
Cl4 Ir2 C28 C29 -5.1(9)
Cl3 Ir2 C28 C29 89.5(5)
N4 Ir2 C28 C33 59.3(9)
C31 Ir2 C28 C33 159.0(9)
C27 Ir2 C28 C33 120.1(11)
C29 Ir2 C28 C33 -120.6(10)
C30 Ir2 C28 C33 -158.2(9)
Cl4 Ir2 C28 C33 -125.8(8)
Cl3 Ir2 C28 C33 -31.2(8)
C27 C28 C29 C30 -0.3(11)
C33 C28 C29 C30 -173.9(9)
Ir2 C28 C29 C30 62.3(7)
C27 C28 C29 C34 178.3(10)
C33 C28 C29 C34 4.7(16)
Ir2 C28 C29 C34 -119.1(10)
C27 C28 C29 Ir2 -62.6(7)
C33 C28 C29 Ir2 123.8(9)
N4 Ir2 C29 C30 -116.8(9)
C28 Ir2 C29 C30 -116.6(8)
C31 Ir2 C29 C30 -36.2(6)
C27 Ir2 C29 C30 -80.2(7)
Cl4 Ir2 C29 C30 60.8(6)
Cl3 Ir2 C29 C30 149.8(6)
N4 Ir2 C29 C28 -0.2(11)
C31 Ir2 C29 C28 80.4(6)
C27 Ir2 C29 C28 36.4(5)
C30 Ir2 C29 C28 116.6(8)
Cl4 Ir2 C29 C28 177.5(4)
Cl3 Ir2 C29 C28 -93.5(5)
N4 Ir2 C29 C34 120.0(10)
C28 Ir2 C29 C34 120.1(12)
C31 Ir2 C29 C34 -159.5(11)
C27 Ir2 C29 C34 156.5(11)
C30 Ir2 C29 C34 -123.2(12)
Cl4 Ir2 C29 C34 -62.4(10)
Cl3 Ir2 C29 C34 26.6(9)
C28 C29 C30 C31 -2.0(11)
C34 C29 C30 C31 179.4(10)
Ir2 C29 C30 C31 58.2(7)
C28 C29 C30 C35 179.2(10)
C34 C29 C30 C35 0.6(17)
Ir2 C29 C30 C35 -120.6(11)
C28 C29 C30 Ir2 -60.2(6)
C34 C29 C30 Ir2 121.2(11)
N4 Ir2 C30 C29 137.0(7)
C28 Ir2 C30 C29 38.8(6)
C31 Ir2 C30 C29 120.6(9)
C27 Ir2 C30 C29 81.3(6)
Cl4 Ir2 C30 C29 -127.2(6)
Cl3 Ir2 C30 C29 -37.8(7)
N4 Ir2 C30 C31 16.4(10)
C28 Ir2 C30 C31 -81.8(6)
C27 Ir2 C30 C31 -39.3(6)
C29 Ir2 C30 C31 -120.6(9)
Cl4 Ir2 C30 C31 112.2(6)
Cl3 Ir2 C30 C31 -158.4(5)
N4 Ir2 C30 C35 -103.1(10)
C28 Ir2 C30 C35 158.7(11)
C31 Ir2 C30 C35 -119.5(12)
C27 Ir2 C30 C35 -158.8(11)
C29 Ir2 C30 C35 119.8(12)
Cl4 Ir2 C30 C35 -7.4(10)
Cl3 Ir2 C30 C35 82.0(10)
C29 C30 C31 C27 3.6(11)
C35 C30 C31 C27 -177.7(10)
Ir2 C30 C31 C27 62.8(7)
C29 C30 C31 C36 171.6(10)
C35 C30 C31 C36 -9.6(17)
Ir2 C30 C31 C36 -129.1(10)
C29 C30 C31 Ir2 -59.3(7)
C35 C30 C31 Ir2 119.5(11)
C28 C27 C31 C30 -3.6(11)
C32 C27 C31 C30 176.2(10)
Ir2 C27 C31 C30 -64.0(7)
C28 C27 C31 C36 -171.5(10)
C32 C27 C31 C36 8.3(17)
Ir2 C27 C31 C36 128.2(10)
C28 C27 C31 Ir2 60.4(6)
C32 C27 C31 Ir2 -119.8(11)
N4 Ir2 C31 C30 -170.5(6)
C28 Ir2 C31 C30 78.8(6)
C27 Ir2 C31 C30 116.3(8)
C29 Ir2 C31 C30 35.5(6)
Cl4 Ir2 C31 C30 -74.3(6)
Cl3 Ir2 C31 C30 51.5(11)
N4 Ir2 C31 C27 73.2(6)
C28 Ir2 C31 C27 -37.5(6)
C29 Ir2 C31 C27 -80.7(6)
C30 Ir2 C31 C27 -116.3(8)
Cl4 Ir2 C31 C27 169.5(5)
Cl3 Ir2 C31 C27 -64.8(9)
N4 Ir2 C31 C36 -48.9(11)
C28 Ir2 C31 C36 -159.5(11)
C27 Ir2 C31 C36 -122.1(12)
C29 Ir2 C31 C36 157.2(11)
C30 Ir2 C31 C36 121.7(13)
Cl4 Ir2 C31 C36 47.4(10)
Cl3 Ir2 C31 C36 173.2(7)
C57 Ir3 N7 O3 -62.1(8)
C53 Ir3 N7 O3 -97.1(7)
C56 Ir3 N7 O3 -53.6(11)
C54 Ir3 N7 O3 -132.1(7)
C55 Ir3 N7 O3 -133.9(9)
Cl6 Ir3 N7 O3 39.0(7)
Cl5 Ir3 N7 O3 125.8(7)
C57 Ir3 N7 C40 108.8(8)
C53 Ir3 N7 C40 73.8(8)
C56 Ir3 N7 C40 117.2(9)
C54 Ir3 N7 C40 38.7(8)
C55 Ir3 N7 C40 36.9(12)
Cl6 Ir3 N7 C40 -150.2(7)
Cl5 Ir3 N7 C40 -63.4(7)
C68 Ir4 N8 O4 -57.1(8)
C64 Ir4 N8 O4 -93.6(8)
C65 Ir4 N8 O4 -126.4(7)
C67 Ir4 N8 O4 -49.2(11)
C66 Ir4 N8 O4 -125.4(10)
Cl8 Ir4 N8 O4 44.9(7)
Cl7 Ir4 N8 O4 130.9(7)
C68 Ir4 N8 C50 112.0(8)
C64 Ir4 N8 C50 75.5(8)
C65 Ir4 N8 C50 42.7(9)
C67 Ir4 N8 C50 119.9(10)
C66 Ir4 N8 C50 43.7(13)
Cl8 Ir4 N8 C50 -146.0(8)
Cl7 Ir4 N8 C50 -60.0(8)
C46 N5 C37 C38 16.0(14)
C43 N5 C37 C38 -173.2(8)
C46 N5 C37 C42 -163.4(8)
C43 N5 C37 C42 7.3(13)
N5 C37 C38 C39 -178.3(9)
C42 C37 C38 C39 1.2(14)
C37 C38 C39 C40 0.1(15)
O3 N7 C40 C41 -176.2(8)
Ir3 N7 C40 C41 12.8(12)
O3 N7 C40 C39 5.8(13)
Ir3 N7 C40 C39 -165.2(7)
C38 C39 C40 N7 178.2(9)
C38 C39 C40 C41 0.1(14)
N7 C40 C41 C42 -180.0(8)
C39 C40 C41 C42 -1.9(14)
C40 C41 C42 C37 3.3(14)
N5 C37 C42 C41 176.6(8)
C38 C37 C42 C41 -2.9(13)
C37 N5 C43 C44 163.6(8)
C46 N5 C43 C44 -25.1(11)
C47 N6 C44 C43 161.9(8)
C45 N6 C44 C43 -26.8(11)
N5 C43 C44 N6 57.5(11)
C47 N6 C45 C46 137.7(9)
C44 N6 C45 C46 -33.5(11)
C37 N5 C46 C45 137.5(9)
C43 N5 C46 C45 -33.7(11)
N6 C45 C46 N5 65.5(10)
C45 N6 C47 C48 17.0(14)
C44 N6 C47 C48 -172.5(9)
C45 N6 C47 C52 -166.4(9)
C44 N6 C47 C52 4.1(13)
N6 C47 C48 C49 -179.4(9)
C52 C47 C48 C49 3.9(15)
C47 C48 C49 C50 -2.9(15)
O4 N8 C50 C51 179.3(8)
Ir4 N8 C50 C51 10.0(13)
O4 N8 C50 C49 3.7(13)
Ir4 N8 C50 C49 -165.6(7)
C48 C49 C50 C51 0.9(14)
C48 C49 C50 N8 176.6(9)
N8 C50 C51 C52 -175.7(9)
C49 C50 C51 C52 -0.1(14)
C50 C51 C52 C47 1.1(14)
N6 C47 C52 C51 -179.7(9)
C48 C47 C52 C51 -3.0(14)
N7 Ir3 C53 C57 117.3(9)
C56 Ir3 C53 C57 -38.2(8)
C54 Ir3 C53 C57 -119.6(12)
C55 Ir3 C53 C57 -81.2(9)
Cl6 Ir3 C53 C57 27.3(11)
Cl5 Ir3 C53 C57 -148.9(8)
N7 Ir3 C53 C54 -123.1(7)
C57 Ir3 C53 C54 119.6(12)
C56 Ir3 C53 C54 81.4(8)
C55 Ir3 C53 C54 38.4(7)
Cl6 Ir3 C53 C54 146.9(6)
Cl5 Ir3 C53 C54 -29.3(10)
N7 Ir3 C53 C63 -4.0(13)
C57 Ir3 C53 C63 -121.3(17)
C56 Ir3 C53 C63 -159.4(15)
C54 Ir3 C53 C63 119.2(16)
C55 Ir3 C53 C63 157.6(15)
Cl6 Ir3 C53 C63 -94.0(13)
Cl5 Ir3 C53 C63 89.9(14)
C57 C53 C54 C55 -1.7(12)
C63 C53 C54 C55 176.3(10)
Ir3 C53 C54 C55 -61.8(7)
C57 C53 C54 C59 -172.8(11)
C63 C53 C54 C59 5.2(18)
Ir3 C53 C54 C59 127.1(11)
C57 C53 C54 Ir3 60.0(8)
C63 C53 C54 Ir3 -121.9(11)
N7 Ir3 C54 C55 -178.6(6)
C57 Ir3 C54 C55 80.4(8)
C53 Ir3 C54 C55 116.3(10)
C56 Ir3 C54 C55 37.4(8)
Cl6 Ir3 C54 C55 25.4(13)
Cl5 Ir3 C54 C55 -83.5(7)
N7 Ir3 C54 C53 65.1(8)
C57 Ir3 C54 C53 -35.9(8)
C56 Ir3 C54 C53 -79.0(9)
C55 Ir3 C54 C53 -116.3(10)
Cl6 Ir3 C54 C53 -90.9(12)
Cl5 Ir3 C54 C53 160.2(7)
N7 Ir3 C54 C59 -57.9(14)
C57 Ir3 C54 C59 -158.9(15)
C53 Ir3 C54 C59 -123.0(16)
C56 Ir3 C54 C59 158.0(15)
C55 Ir3 C54 C59 120.7(16)
Cl6 Ir3 C54 C59 146.1(10)
Cl5 Ir3 C54 C59 37.1(13)
C53 C54 C55 C56 0.3(12)
C59 C54 C55 C56 171.7(10)
Ir3 C54 C55 C56 -60.7(8)
C53 C54 C55 C60 -179.0(10)
C59 C54 C55 C60 -7.6(17)
Ir3 C54 C55 C60 120.0(11)
C53 C54 C55 Ir3 61.0(7)
C59 C54 C55 Ir3 -127.6(11)
N7 Ir3 C55 C56 120.8(11)
C57 Ir3 C55 C56 37.5(9)
C53 Ir3 C55 C56 79.3(10)
C54 Ir3 C55 C56 118.2(12)
Cl6 Ir3 C55 C56 -50.9(10)
Cl5 Ir3 C55 C56 -139.9(9)
N7 Ir3 C55 C54 2.7(13)
C57 Ir3 C55 C54 -80.6(8)
C53 Ir3 C55 C54 -38.8(7)
C56 Ir3 C55 C54 -118.2(12)
Cl6 Ir3 C55 C54 -169.1(6)
Cl5 Ir3 C55 C54 101.9(7)
N7 Ir3 C55 C60 -115.0(13)
C57 Ir3 C55 C60 161.7(14)
C53 Ir3 C55 C60 -156.5(13)
C56 Ir3 C55 C60 124.1(17)
C54 Ir3 C55 C60 -117.7(14)
Cl6 Ir3 C55 C60 73.2(12)
Cl5 Ir3 C55 C60 -15.8(12)
C54 C55 C56 C57 1.1(13)
C60 C55 C56 C57 -179.6(11)
Ir3 C55 C56 C57 -59.6(8)
C54 C55 C56 C61 -178.2(11)
C60 C55 C56 C61 1(2)
Ir3 C55 C56 C61 121.1(13)
C54 C55 C56 Ir3 60.7(8)
C60 C55 C56 Ir3 -120.0(12)
N7 Ir3 C56 C57 -12.8(12)
C53 Ir3 C56 C57 37.0(8)
C54 Ir3 C56 C57 80.7(8)
C55 Ir3 C56 C57 118.3(12)
Cl6 Ir3 C56 C57 -103.8(8)
Cl5 Ir3 C56 C57 167.9(7)
N7 Ir3 C56 C55 -131.1(9)
C57 Ir3 C56 C55 -118.3(12)
C53 Ir3 C56 C55 -81.3(9)
C54 Ir3 C56 C55 -37.6(8)
Cl6 Ir3 C56 C55 137.9(9)
Cl5 Ir3 C56 C55 49.6(10)
N7 Ir3 C56 C61 110.7(17)
C57 Ir3 C56 C61 123.5(19)
C53 Ir3 C56 C61 160.5(18)
C54 Ir3 C56 C61 -155.8(19)
C55 Ir3 C56 C61 -118(2)
Cl6 Ir3 C56 C61 19.7(16)
Cl5 Ir3 C56 C61 -68.6(17)
C54 C53 C57 C56 2.5(14)
C63 C53 C57 C56 -175.5(11)
Ir3 C53 C57 C56 63.2(9)
C54 C53 C57 C62 174.8(11)
C63 C53 C57 C62 -3(2)
Ir3 C53 C57 C62 -124.5(13)
C54 C53 C57 Ir3 -60.7(8)
C63 C53 C57 Ir3 121.3(12)
C55 C56 C57 C53 -2.2(14)
C61 C56 C57 C53 177.0(12)
Ir3 C56 C57 C53 -63.2(8)
C55 C56 C57 C62 -174.8(12)
C61 C56 C57 C62 5(2)
Ir3 C56 C57 C62 124.3(13)
C55 C56 C57 Ir3 60.9(8)
C61 C56 C57 Ir3 -119.8(14)
N7 Ir3 C57 C53 -69.6(9)
C56 Ir3 C57 C53 117.6(11)
C54 Ir3 C57 C53 37.3(8)
C55 Ir3 C57 C53 80.4(8)
Cl6 Ir3 C57 C53 -161.1(8)
Cl5 Ir3 C57 C53 87.6(16)
N7 Ir3 C57 C56 172.7(7)
C53 Ir3 C57 C56 -117.6(11)
C54 Ir3 C57 C56 -80.3(8)
C55 Ir3 C57 C56 -37.3(7)
Cl6 Ir3 C57 C56 81.2(7)
Cl5 Ir3 C57 C56 -30.0(18)
N7 Ir3 C57 C62 52.8(19)
C53 Ir3 C57 C62 122(2)
C56 Ir3 C57 C62 -120(2)
C54 Ir3 C57 C62 160(2)
C55 Ir3 C57 C62 -157(2)
Cl6 Ir3 C57 C62 -38.6(18)
Cl5 Ir3 C57 C62 -149.9(13)
N8 Ir4 C64 C68 114.6(8)
C65 Ir4 C64 C68 -117.9(11)
C67 Ir4 C64 C68 -39.0(8)
C66 Ir4 C64 C68 -80.6(9)
Cl8 Ir4 C64 C68 25.0(10)
Cl7 Ir4 C64 C68 -149.8(7)
N8 Ir4 C64 C65 -127.5(7)
C68 Ir4 C64 C65 117.9(11)
C67 Ir4 C64 C65 78.9(8)
C66 Ir4 C64 C65 37.3(7)
Cl8 Ir4 C64 C65 142.9(6)
Cl7 Ir4 C64 C65 -32.0(9)
N8 Ir4 C64 C69 -7.3(12)
C68 Ir4 C64 C69 -121.9(15)
C65 Ir4 C64 C69 120.2(15)
C67 Ir4 C64 C69 -160.9(14)
C66 Ir4 C64 C69 157.5(13)
Cl8 Ir4 C64 C69 -96.9(12)
Cl7 Ir4 C64 C69 88.2(12)
C68 C64 C65 C66 -1.0(12)
C69 C64 C65 C66 179.6(10)
Ir4 C64 C65 C66 -61.2(8)
C68 C64 C65 C70 -176.3(10)
C69 C64 C65 C70 4.4(17)
Ir4 C64 C65 C70 123.5(11)
C68 C64 C65 Ir4 60.3(8)
C69 C64 C65 Ir4 -119.1(10)
N8 Ir4 C65 C64 60.2(8)
C68 Ir4 C65 C64 -37.8(8)
C67 Ir4 C65 C64 -81.1(8)
C66 Ir4 C65 C64 -119.1(10)
Cl8 Ir4 C65 C64 -97.9(11)
Cl7 Ir4 C65 C64 157.7(7)
N8 Ir4 C65 C66 179.3(7)
C68 Ir4 C65 C66 81.2(9)
C64 Ir4 C65 C66 119.1(10)
C67 Ir4 C65 C66 37.9(8)
Cl8 Ir4 C65 C66 21.2(13)
Cl7 Ir4 C65 C66 -83.2(7)
N8 Ir4 C65 C70 -61.7(13)
C68 Ir4 C65 C70 -159.8(14)
C64 Ir4 C65 C70 -122.0(16)
C67 Ir4 C65 C70 156.9(14)
C66 Ir4 C65 C70 119.0(15)
Cl8 Ir4 C65 C70 140.2(10)
Cl7 Ir4 C65 C70 35.7(12)
C64 C65 C66 C67 -1.4(13)
C70 C65 C66 C67 174.0(11)
Ir4 C65 C66 C67 -61.8(8)
C64 C65 C66 C71 -178.9(12)
C70 C65 C66 C71 -3.5(19)
Ir4 C65 C66 C71 120.6(14)
C64 C65 C66 Ir4 60.4(7)
C70 C65 C66 Ir4 -124.1(11)
N8 Ir4 C66 C67 114.2(12)
C68 Ir4 C66 C67 35.9(9)
C64 Ir4 C66 C67 78.8(10)
C65 Ir4 C66 C67 115.6(12)
Cl8 Ir4 C66 C67 -54.9(10)
Cl7 Ir4 C66 C67 -142.5(9)
N8 Ir4 C66 C65 -1.5(14)
C68 Ir4 C66 C65 -79.8(8)
C64 Ir4 C66 C65 -36.8(7)
C67 Ir4 C66 C65 -115.6(12)
Cl8 Ir4 C66 C65 -170.5(6)
Cl7 Ir4 C66 C65 101.9(7)
N8 Ir4 C66 C71 -121.9(14)
C68 Ir4 C66 C71 159.9(16)
C64 Ir4 C66 C71 -157.2(15)
C65 Ir4 C66 C71 -120.4(16)
C67 Ir4 C66 C71 124.0(18)
Cl8 Ir4 C66 C71 69.1(14)
Cl7 Ir4 C66 C71 -18.5(14)
C65 C66 C67 C68 3.3(14)
C71 C66 C67 C68 -179.2(13)
Ir4 C66 C67 C68 -57.8(9)
C65 C66 C67 C72 -177.7(13)
C71 C66 C67 C72 0(2)
Ir4 C66 C67 C72 121.2(14)
C65 C66 C67 Ir4 61.1(8)
C71 C66 C67 Ir4 -121.4(15)
N8 Ir4 C67 C66 -133.8(9)
C68 Ir4 C67 C66 -121.8(13)
C64 Ir4 C67 C66 -82.7(9)
C65 Ir4 C67 C66 -39.5(8)
Cl8 Ir4 C67 C66 133.8(9)
Cl7 Ir4 C67 C66 46.0(10)
N8 Ir4 C67 C68 -12.0(13)
C64 Ir4 C67 C68 39.0(8)
C65 Ir4 C67 C68 82.3(9)
C66 Ir4 C67 C68 121.8(13)
Cl8 Ir4 C67 C68 -104.4(8)
Cl7 Ir4 C67 C68 167.8(7)
N8 Ir4 C67 C72 104.6(16)
C68 Ir4 C67 C72 116.7(18)
C64 Ir4 C67 C72 155.7(17)
C65 Ir4 C67 C72 -161.1(17)
C66 Ir4 C67 C72 -122(2)
Cl8 Ir4 C67 C72 12.3(15)
Cl7 Ir4 C67 C72 -75.5(15)
C65 C64 C68 C67 3.0(13)
C69 C64 C68 C67 -177.7(11)
Ir4 C64 C68 C67 64.4(9)
C65 C64 C68 C73 175.5(11)
C69 C64 C68 C73 -5.1(19)
Ir4 C64 C68 C73 -123.1(12)
C65 C64 C68 Ir4 -61.4(8)
C69 C64 C68 Ir4 117.9(11)
C66 C67 C68 C64 -4.0(14)
C72 C67 C68 C64 177.0(12)
Ir4 C67 C68 C64 -63.8(8)
C66 C67 C68 C73 -176.4(12)
C72 C67 C68 C73 5(2)
Ir4 C67 C68 C73 123.8(13)
C66 C67 C68 Ir4 59.8(9)
C72 C67 C68 Ir4 -119.2(13)
N8 Ir4 C68 C64 -71.7(8)
C65 Ir4 C68 C64 37.5(7)
C67 Ir4 C68 C64 115.5(11)
C66 Ir4 C68 C64 80.8(8)
Cl8 Ir4 C68 C64 -163.4(7)
Cl7 Ir4 C68 C64 85.3(16)
N8 Ir4 C68 C67 172.9(8)
C64 Ir4 C68 C67 -115.5(11)
C65 Ir4 C68 C67 -77.9(8)
C66 Ir4 C68 C67 -34.7(8)
Cl8 Ir4 C68 C67 81.2(8)
Cl7 Ir4 C68 C67 -30.1(18)
N8 Ir4 C68 C73 49.3(17)
C64 Ir4 C68 C73 121(2)
C65 Ir4 C68 C73 158.5(19)
C67 Ir4 C68 C73 -124(2)
C66 Ir4 C68 C73 -158.2(19)
Cl8 Ir4 C68 C73 -42.4(17)
Cl7 Ir4 C68 C73 -153.7(11)

loop_
_platon_squeeze_void_nr
_platon_squeeze_void_average_x
_platon_squeeze_void_average_y
_platon_squeeze_void_average_z
_platon_squeeze_void_volume
_platon_squeeze_void_count_electrons
_platon_squeeze_void_content
1 0.103 0.201 0.209 15 2 ' '
2 0.220 0.768 0.233 10 2 ' '
3 0.434 0.081 0.222 232 40 ' '
4 0.363 0.512 0.125 8 1 ' '
5 0.568 0.919 0.778 233 40 ' '
6 0.637 0.488 0.875 8 1 ' '
7 0.780 0.232 0.767 10 2 ' '
8 0.905 0.799 0.790 13 1 ' '
